data_4341588
loop_
_publ_author_name
'Noor, Awal'
'Tamne, Emmanuel Sobgwi'
'Oelkers, Benjamin'
'Bauer, Tobias'
'Demeshko, Serhiy'
'Meyer, Franc'
'Heinemann, Frank W.'
'Kempe, Rhett'

_publ_section_title
;
 From Chromium-Chromium Quintuple Bonds to Molecular Squares and Porous
 Coordination Polymers.
;
_journal_name_full 'Inorganic chemistry'
_journal_page_first 141110123258001
_journal_paper_doi 10.1021/ic501400n
_journal_year 2014
_chemical_formula_moiety 'C156 H180 Cr4 N16 O4, 12(C4 H8 O)'
_chemical_formula_sum 'C204 H276 Cr4 N16 O16'
_chemical_formula_weight 3416.41
_chemical_name_common 'Compound 3'
_chemical_name_systematic
;
 ?
;
_space_group_IT_number 14
_symmetry_cell_setting monoclinic
_symmetry_space_group_name_Hall '-P 2ybc'
_symmetry_space_group_name_H-M 'P 1 21/c 1'
_atom_sites_solution_hydrogens geom
_atom_sites_solution_primary direct
_atom_sites_solution_secondary difmap
_audit_creation_method SHELXL-97
_cell_angle_alpha 90.00
_cell_angle_beta 108.210(2)
_cell_angle_gamma 90.00
_cell_formula_units_Z 4
_cell_length_a 22.6530(11)
_cell_length_b 46.285(2)
_cell_length_c 18.5618(8)
_cell_measurement_reflns_used 9896
_cell_measurement_temperature 100(2)
_cell_measurement_theta_max 27.83
_cell_measurement_theta_min 2.53
_cell_volume 18487.2(15)
_computing_cell_refinement 'Bruker SAINT'
_computing_data_collection 'Bruker APEX2'
_computing_data_reduction 'Bruker SAINT'
_computing_molecular_graphics 'Ortep-3 for Windows (Farrugia, 1997)'
_computing_publication_material 'WinGX publication routines (Farrugia, 1999)'
_computing_structure_refinement 'SHELXL-97 (Sheldrick, 2008)'
_computing_structure_solution 'SHELXS-97 (Sheldrick, 2008)'
_diffrn_ambient_temperature 100(2)
_diffrn_measured_fraction_theta_full 0.992
_diffrn_measured_fraction_theta_max 0.993
_diffrn_measurement_device_type 'Bruker APEX-II CCD'
_diffrn_measurement_method '\f and \w scans'
_diffrn_radiation_monochromator graphite
_diffrn_radiation_source 'fine-focus sealed tube'
_diffrn_radiation_type MoK\a
_diffrn_radiation_wavelength 0.71073
_diffrn_reflns_av_R_equivalents 0.0899
_diffrn_reflns_av_sigmaI/netI 0.0745
_diffrn_reflns_limit_h_max 28
_diffrn_reflns_limit_h_min -28
_diffrn_reflns_limit_k_max 57
_diffrn_reflns_limit_k_min -56
_diffrn_reflns_limit_l_max 23
_diffrn_reflns_limit_l_min -23
_diffrn_reflns_number 142135
_diffrn_reflns_theta_full 25.00
_diffrn_reflns_theta_max 26.37
_diffrn_reflns_theta_min 2.08
_diffrn_standards_number 0
_exptl_absorpt_coefficient_mu 0.296
_exptl_absorpt_correction_T_max 0.7456
_exptl_absorpt_correction_T_min 0.6610
_exptl_absorpt_correction_type numerical
_exptl_crystal_colour blue
_exptl_crystal_density_diffrn 1.227
_exptl_crystal_density_method 'not measured'
_exptl_crystal_description prism
_exptl_crystal_F_000 7344
_exptl_crystal_size_max 0.19
_exptl_crystal_size_mid 0.10
_exptl_crystal_size_min 0.09
_refine_diff_density_max 0.756
_refine_diff_density_min -0.928
_refine_diff_density_rms 0.099
_refine_ls_extinction_method none
_refine_ls_goodness_of_fit_ref 1.017
_refine_ls_hydrogen_treatment constr
_refine_ls_matrix_type full
_refine_ls_number_parameters 2358
_refine_ls_number_reflns 37535
_refine_ls_number_restraints 609
_refine_ls_restrained_S_all 1.019
_refine_ls_R_factor_all 0.1301
_refine_ls_R_factor_gt 0.0754
_refine_ls_shift/su_max 0.005
_refine_ls_shift/su_mean 0.000
_refine_ls_structure_factor_coef Fsqd
_refine_ls_weighting_details 'calc w=1/[\s^2^(Fo^2^)+(0.1039P)^2^+52.0920P] where P=(Fo^2^+2Fc^2^)/3'
_refine_ls_weighting_scheme calc
_refine_ls_wR_factor_gt 0.1884
_refine_ls_wR_factor_ref 0.2440
_reflns_number_gt 23776
_reflns_number_total 37535
_reflns_threshold_expression >2\s(I)
_cod_data_source_file ic501400n_si_002.cif
_cod_data_source_block rk1101
_cod_original_cell_volume 18487.3(15)
_cod_original_sg_symbol_H-M 'P 21/c'
_cod_database_code 4341588

loop_
_symmetry_equiv_pos_as_xyz
'x, y, z'
'-x, y+1/2, -z+1/2'
'-x, -y, -z'
'x, -y-1/2, z-1/2'

loop_
_atom_site_label
_atom_site_type_symbol
_atom_site_fract_x
_atom_site_fract_y
_atom_site_fract_z
_atom_site_U_iso_or_equiv
_atom_site_adp_type
_atom_site_occupancy
_atom_site_symmetry_multiplicity
_atom_site_calc_flag
_atom_site_refinement_flags
_atom_site_disorder_assembly
_atom_site_disorder_group
Cr1 Cr 0.46775(3) 0.629245(14) 0.31226(4) 0.01804(15) Uani 1 1 d . . .
Cr2 Cr 0.02043(3) 0.625731(14) 0.45999(3) 0.01607(14) Uani 1 1 d . . .
Cr3 Cr 0.02980(3) 0.867324(14) 0.46008(3) 0.01771(15) Uani 1 1 d . . .
Cr4 Cr 0.46921(3) 0.870834(14) 0.29428(3) 0.01765(15) Uani 1 1 d . D .
N1 N 0.53899(15) 0.61493(7) 0.26957(17) 0.0168(7) Uani 1 1 d . . .
N2 N 0.47848(16) 0.58418(7) 0.30812(18) 0.0191(7) Uani 1 1 d . . .
N3 N 0.39268(17) 0.63157(8) 0.3534(2) 0.0264(8) Uani 1 1 d . . .
N4 N 0.09459(16) 0.62984(8) 0.41747(18) 0.0215(7) Uani 1 1 d . . .
N5 N -0.05040(15) 0.60973(7) 0.50304(17) 0.0175(7) Uani 1 1 d . . .
N6 N 0.00591(16) 0.58131(8) 0.45170(18) 0.0194(7) Uani 1 1 d . . .
N7 N 0.00293(15) 0.66986(7) 0.45299(18) 0.0183(7) Uani 1 1 d . . .
N8 N 0.01048(15) 0.82358(7) 0.44947(18) 0.0196(7) Uani 1 1 d . . .
N9 N -0.04455(15) 0.88107(7) 0.49731(17) 0.0173(7) Uani 1 1 d . . .
N10 N 0.01886(16) 0.91221(8) 0.46496(18) 0.0202(7) Uani 1 1 d . . .
N11 N 0.10724(16) 0.86462(8) 0.42393(19) 0.0223(7) Uani 1 1 d . . .
N12 N 0.39550(17) 0.86583(8) 0.3368(2) 0.0238(8) Uani 1 1 d . . .
N13 N 0.53974(15) 0.88782(7) 0.25412(17) 0.0176(7) Uani 1 1 d . . .
N14 N 0.47768(15) 0.91649(7) 0.29609(18) 0.0186(7) Uani 1 1 d . . .
N15 N 0.49252(15) 0.82734(8) 0.30735(18) 0.0196(7) Uani 1 1 d . . .
N16 N 0.48586(16) 0.67347(7) 0.31988(18) 0.0195(7) Uani 1 1 d . . .
O1 O 0.39377(14) 0.63165(7) 0.18902(16) 0.0291(7) Uani 1 1 d . . .
O2 O 0.09182(14) 0.62790(7) 0.58422(15) 0.0283(7) Uani 1 1 d U B .
O3 O 0.09893(14) 0.86431(7) 0.58884(17) 0.0311(7) Uani 1 1 d . . .
O4 O 0.40468(15) 0.86066(7) 0.16609(19) 0.0382(9) Uani 1 1 d DU . .
C1 C 0.58487(18) 0.62155(9) 0.2394(2) 0.0169(8) Uani 1 1 d . . .
C2 C 0.6159(2) 0.60026(9) 0.2136(2) 0.0234(9) Uani 1 1 d . . .
H2 H 0.6474 0.6052 0.1918 0.028 Uiso 1 1 calc R . .
C3 C 0.6005(2) 0.57133(9) 0.2198(2) 0.0221(9) Uani 1 1 d . . .
H3 H 0.6216 0.5566 0.2020 0.027 Uiso 1 1 calc R . .
C4 C 0.55537(19) 0.56396(9) 0.2513(2) 0.0206(8) Uani 1 1 d . . .
H4 H 0.5455 0.5443 0.2566 0.025 Uiso 1 1 calc R . .
C5 C 0.52397(18) 0.58630(9) 0.2757(2) 0.0193(8) Uani 1 1 d . . .
C6 C 0.60328(19) 0.65263(9) 0.2400(2) 0.0200(8) Uani 1 1 d . . .
C7 C 0.63487(19) 0.66531(9) 0.3101(2) 0.0204(8) Uani 1 1 d . . .
C8 C 0.6543(2) 0.69419(10) 0.3116(3) 0.0269(10) Uani 1 1 d . . .
H8 H 0.6758 0.7030 0.3587 0.032 Uiso 1 1 calc R . .
C9 C 0.6427(2) 0.70983(10) 0.2456(3) 0.0297(10) Uani 1 1 d . . .
H9 H 0.6558 0.7294 0.2475 0.036 Uiso 1 1 calc R . .
C10 C 0.6122(2) 0.69716(10) 0.1768(2) 0.0273(10) Uani 1 1 d . . .
H10 H 0.6045 0.7082 0.1316 0.033 Uiso 1 1 calc R . .
C11 C 0.5924(2) 0.66835(9) 0.1724(2) 0.0221(9) Uani 1 1 d . . .
C12 C 0.6498(2) 0.64880(10) 0.3831(2) 0.0272(10) Uani 1 1 d . . .
H12A H 0.6123 0.6472 0.3987 0.041 Uiso 1 1 calc R . .
H12B H 0.6822 0.6590 0.4225 0.041 Uiso 1 1 calc R . .
H12C H 0.6645 0.6294 0.3759 0.041 Uiso 1 1 calc R . .
C13 C 0.5597(2) 0.65552(11) 0.0957(2) 0.0307(10) Uani 1 1 d . . .
H13A H 0.5779 0.6366 0.0914 0.046 Uiso 1 1 calc R . .
H13B H 0.5645 0.6684 0.0560 0.046 Uiso 1 1 calc R . .
H13C H 0.5154 0.6532 0.0898 0.046 Uiso 1 1 calc R . .
C14 C 0.45545(18) 0.55718(9) 0.3224(2) 0.0191(8) Uani 1 1 d . . .
C15 C 0.41821(18) 0.53986(9) 0.2634(2) 0.0206(8) Uani 1 1 d . . .
C16 C 0.3943(2) 0.51398(10) 0.2816(2) 0.0242(9) Uani 1 1 d . . .
H16 H 0.3697 0.5020 0.2420 0.029 Uiso 1 1 calc R . .
C17 C 0.4057(2) 0.50548(10) 0.3565(2) 0.0278(10) Uani 1 1 d . . .
H17 H 0.3890 0.4879 0.3679 0.033 Uiso 1 1 calc R . .
C18 C 0.4416(2) 0.52273(9) 0.4140(2) 0.0249(9) Uani 1 1 d . . .
H18 H 0.4494 0.5168 0.4652 0.030 Uiso 1 1 calc R . .
C19 C 0.4666(2) 0.54861(9) 0.3989(2) 0.0220(9) Uani 1 1 d . . .
C20 C 0.4011(2) 0.54840(10) 0.1806(2) 0.0247(9) Uani 1 1 d . . .
H20 H 0.4264 0.5657 0.1769 0.030 Uiso 1 1 calc R . .
C21 C 0.4150(2) 0.52447(11) 0.1310(2) 0.0334(11) Uani 1 1 d . . .
H21A H 0.4590 0.5191 0.1509 0.050 Uiso 1 1 calc R . .
H21B H 0.4058 0.5315 0.0788 0.050 Uiso 1 1 calc R . .
H21C H 0.3891 0.5076 0.1316 0.050 Uiso 1 1 calc R . .
C22 C 0.3325(2) 0.55681(11) 0.1506(3) 0.0350(11) Uani 1 1 d . . .
H22A H 0.3071 0.5411 0.1603 0.052 Uiso 1 1 calc R . .
H22B H 0.3209 0.5604 0.0959 0.052 Uiso 1 1 calc R . .
H22C H 0.3256 0.5744 0.1764 0.052 Uiso 1 1 calc R . .
C23 C 0.5070(2) 0.56704(10) 0.4630(2) 0.0288(10) Uani 1 1 d . . .
H23 H 0.4996 0.5877 0.4471 0.035 Uiso 1 1 calc R . .
C24 C 0.5755(2) 0.56063(13) 0.4757(3) 0.0441(13) Uani 1 1 d . . .
H24A H 0.5836 0.5401 0.4877 0.066 Uiso 1 1 calc R . .
H24B H 0.6010 0.5724 0.5180 0.066 Uiso 1 1 calc R . .
H24C H 0.5859 0.5653 0.4297 0.066 Uiso 1 1 calc R . .
C25 C 0.4913(3) 0.56346(11) 0.5370(2) 0.0364(12) Uani 1 1 d . . .
H25A H 0.4471 0.5675 0.5278 0.055 Uiso 1 1 calc R . .
H25B H 0.5163 0.5770 0.5751 0.055 Uiso 1 1 calc R . .
H25C H 0.5004 0.5436 0.5556 0.055 Uiso 1 1 calc R . .
C26 C 0.3561(2) 0.60739(11) 0.3447(3) 0.0374(12) Uani 1 1 d . . .
H26 H 0.3718 0.5900 0.3303 0.045 Uiso 1 1 calc R . .
C27 C 0.2991(2) 0.60627(11) 0.3550(3) 0.0419(13) Uani 1 1 d . . .
H27 H 0.2768 0.5886 0.3473 0.050 Uiso 1 1 calc R . .
C28 C 0.2724(2) 0.63169(10) 0.3776(3) 0.0307(10) Uani 1 1 d . . .
C29 C 0.3110(2) 0.65686(10) 0.3869(3) 0.0341(11) Uani 1 1 d . . .
H29 H 0.2970 0.6746 0.4014 0.041 Uiso 1 1 calc R . .
C30 C 0.3678(2) 0.65579(11) 0.3751(3) 0.0328(11) Uani 1 1 d . . .
H30 H 0.3916 0.6731 0.3825 0.039 Uiso 1 1 calc R . .
C31 C 0.2132(2) 0.63113(10) 0.3895(3) 0.0273(10) Uani 1 1 d . . .
C32 C 0.1760(2) 0.60576(10) 0.3813(3) 0.0304(10) Uani 1 1 d . . .
H32 H 0.1904 0.5883 0.3659 0.037 Uiso 1 1 calc R . .
C33 C 0.1201(2) 0.60586(9) 0.3952(2) 0.0254(9) Uani 1 1 d . . .
H33 H 0.0975 0.5883 0.3889 0.030 Uiso 1 1 calc R . .
C34 C 0.12909(19) 0.65471(10) 0.4235(2) 0.0225(9) Uani 1 1 d . . .
H34 H 0.1126 0.6720 0.4373 0.027 Uiso 1 1 calc R . .
C35 C 0.1856(2) 0.65633(9) 0.4110(2) 0.0241(9) Uani 1 1 d . . .
H35 H 0.2067 0.6743 0.4166 0.029 Uiso 1 1 calc R . .
C36 C -0.09294(18) 0.61472(9) 0.5393(2) 0.0194(8) Uani 1 1 d . . .
C37 C -0.12539(19) 0.59222(10) 0.5591(2) 0.0229(9) Uani 1 1 d . . .
H37 H -0.1554 0.5960 0.5839 0.028 Uiso 1 1 calc R . .
C38 C -0.1132(2) 0.56379(9) 0.5419(2) 0.0241(9) Uani 1 1 d . . .
H38 H -0.1351 0.5483 0.5556 0.029 Uiso 1 1 calc R . .
C39 C -0.06985(18) 0.55777(9) 0.5057(2) 0.0207(8) Uani 1 1 d . . .
H39 H -0.0616 0.5385 0.4942 0.025 Uiso 1 1 calc R . .
C40 C -0.03813(18) 0.58146(9) 0.4863(2) 0.0183(8) Uani 1 1 d . . .
C41 C -0.10583(18) 0.64513(9) 0.5545(2) 0.0184(8) Uani 1 1 d . . .
C42 C -0.1380(2) 0.66308(9) 0.4930(2) 0.0232(9) Uani 1 1 d . . .
C43 C -0.1513(2) 0.69134(10) 0.5073(3) 0.0292(10) Uani 1 1 d . . .
H43 H -0.1733 0.7034 0.4664 0.035 Uiso 1 1 calc R . .
C44 C -0.1331(2) 0.70207(11) 0.5800(3) 0.0358(11) Uani 1 1 d . . .
H44 H -0.1421 0.7216 0.5886 0.043 Uiso 1 1 calc R . .
C45 C -0.1022(2) 0.68515(10) 0.6399(2) 0.0290(10) Uani 1 1 d . . .
H45 H -0.0894 0.6931 0.6896 0.035 Uiso 1 1 calc R . .
C46 C -0.0888(2) 0.65595(10) 0.6292(2) 0.0235(9) Uani 1 1 d . . .
C47 C -0.1592(2) 0.65165(10) 0.4131(2) 0.0274(10) Uani 1 1 d . . .
H47A H -0.1890 0.6651 0.3804 0.041 Uiso 1 1 calc R . .
H47B H -0.1790 0.6328 0.4123 0.041 Uiso 1 1 calc R . .
H47C H -0.1233 0.6496 0.3948 0.041 Uiso 1 1 calc R . .
C48 C -0.0568(2) 0.63832(10) 0.6981(2) 0.0283(10) Uani 1 1 d . . .
H48A H -0.0166 0.6471 0.7250 0.042 Uiso 1 1 calc R . .
H48B H -0.0502 0.6186 0.6827 0.042 Uiso 1 1 calc R . .
H48C H -0.0826 0.6377 0.7317 0.042 Uiso 1 1 calc R . .
C49 C 0.02598(18) 0.55521(9) 0.4265(2) 0.0171(8) Uani 1 1 d . . .
C50 C 0.0751(2) 0.53956(9) 0.4751(2) 0.0223(9) Uani 1 1 d . . .
C51 C 0.09914(19) 0.51618(9) 0.4448(2) 0.0229(9) Uani 1 1 d . . .
H51 H 0.1327 0.5053 0.4769 0.027 Uiso 1 1 calc R . .
C52 C 0.0749(2) 0.50872(9) 0.3695(2) 0.0235(9) Uani 1 1 d . . .
H52 H 0.0926 0.4933 0.3495 0.028 Uiso 1 1 calc R . .
C53 C 0.0249(2) 0.52368(10) 0.3232(2) 0.0239(9) Uani 1 1 d . . .
H53 H 0.0077 0.5180 0.2717 0.029 Uiso 1 1 calc R . .
C54 C -0.00100(19) 0.54709(9) 0.3500(2) 0.0202(8) Uani 1 1 d . . .
C55 C 0.1030(2) 0.54725(10) 0.5577(2) 0.0300(10) Uani 1 1 d . . .
H55 H 0.0823 0.5653 0.5674 0.036 Uiso 1 1 calc R . .
C56 C 0.0905(3) 0.52311(13) 0.6085(3) 0.0416(13) Uani 1 1 d . . .
H56A H 0.0458 0.5194 0.5943 0.062 Uiso 1 1 calc R . .
H56B H 0.1059 0.5292 0.6617 0.062 Uiso 1 1 calc R . .
H56C H 0.1120 0.5054 0.6017 0.062 Uiso 1 1 calc R . .
C57 C 0.1722(3) 0.55314(12) 0.5788(3) 0.0441(13) Uani 1 1 d . . .
H57A H 0.1936 0.5356 0.5706 0.066 Uiso 1 1 calc R . .
H57B H 0.1882 0.5587 0.6324 0.066 Uiso 1 1 calc R . .
H57C H 0.1796 0.5688 0.5472 0.066 Uiso 1 1 calc R . .
C58 C -0.0551(2) 0.56369(10) 0.2980(2) 0.0284(10) Uani 1 1 d . . .
H58 H -0.0792 0.5721 0.3300 0.034 Uiso 1 1 calc R . .
C59 C -0.0995(2) 0.54489(11) 0.2376(3) 0.0337(11) Uani 1 1 d . . .
H59A H -0.0785 0.5382 0.2017 0.051 Uiso 1 1 calc R . .
H59B H -0.1363 0.5562 0.2104 0.051 Uiso 1 1 calc R . .
H59C H -0.1120 0.5282 0.2617 0.051 Uiso 1 1 calc R . .
C60 C -0.0325(3) 0.58888(12) 0.2596(3) 0.0481(15) Uani 1 1 d . . .
H60A H -0.0074 0.6021 0.2984 0.072 Uiso 1 1 calc R . .
H60B H -0.0684 0.5993 0.2263 0.072 Uiso 1 1 calc R . .
H60C H -0.0072 0.5813 0.2296 0.072 Uiso 1 1 calc R . .
C61 C 0.0076(2) 0.68564(10) 0.5155(2) 0.0226(9) Uani 1 1 d . . .
H61 H 0.0155 0.6758 0.5625 0.027 Uiso 1 1 calc R . .
C62 C 0.0017(2) 0.71511(9) 0.5149(2) 0.0211(9) Uani 1 1 d . . .
H62 H 0.0046 0.7249 0.5608 0.025 Uiso 1 1 calc R . .
C63 C -0.00876(18) 0.73134(9) 0.4469(2) 0.0183(8) Uani 1 1 d . . .
C64 C -0.01726(19) 0.71388(8) 0.3810(2) 0.0181(8) Uani 1 1 d . . .
H64 H -0.0274 0.7228 0.3326 0.022 Uiso 1 1 calc R . .
C65 C -0.01110(19) 0.68447(10) 0.3865(2) 0.0231(9) Uani 1 1 d . . .
H65 H -0.0170 0.6737 0.3412 0.028 Uiso 1 1 calc R . .
C66 C -0.00765(18) 0.76210(8) 0.4459(2) 0.0178(8) Uani 1 1 d . . .
C67 C 0.00564(19) 0.77883(9) 0.5135(2) 0.0205(8) Uani 1 1 d . . .
H67 H 0.0086 0.7695 0.5601 0.025 Uiso 1 1 calc R . .
C68 C 0.0142(2) 0.80803(9) 0.5127(2) 0.0223(9) Uani 1 1 d . . .
H68 H 0.0233 0.8181 0.5595 0.027 Uiso 1 1 calc R . .
C69 C -0.00690(19) 0.80811(9) 0.3839(2) 0.0213(9) Uani 1 1 d . . .
H69 H -0.0135 0.8184 0.3377 0.026 Uiso 1 1 calc R . .
C70 C -0.01549(19) 0.77896(8) 0.3794(2) 0.0182(8) Uani 1 1 d . . .
H70 H -0.0269 0.7698 0.3313 0.022 Uiso 1 1 calc R . .
C71 C -0.09179(18) 0.87389(9) 0.5239(2) 0.0186(8) Uani 1 1 d . . .
C72 C -0.1244(2) 0.89487(9) 0.5492(2) 0.0231(9) Uani 1 1 d . . .
H72 H -0.1569 0.8896 0.5689 0.028 Uiso 1 1 calc R . .
C73 C -0.1085(2) 0.92405(9) 0.5450(2) 0.0242(9) Uani 1 1 d . . .
H73 H -0.1307 0.9386 0.5618 0.029 Uiso 1 1 calc R . .
C74 C -0.06166(19) 0.93176(9) 0.5173(2) 0.0215(9) Uani 1 1 d . . .
H74 H -0.0514 0.9515 0.5140 0.026 Uiso 1 1 calc R . .
C75 C -0.02872(19) 0.90975(9) 0.4935(2) 0.0188(8) Uani 1 1 d . . .
C76 C -0.11029(18) 0.84289(9) 0.5208(2) 0.0198(8) Uani 1 1 d . . .
C77 C -0.14023(19) 0.83049(9) 0.4494(2) 0.0221(9) Uani 1 1 d . . .
C78 C -0.1593(2) 0.80186(10) 0.4453(2) 0.0263(9) Uani 1 1 d . . .
H78 H -0.1800 0.7934 0.3974 0.032 Uiso 1 1 calc R . .
C79 C -0.1484(2) 0.78558(10) 0.5104(3) 0.0300(10) Uani 1 1 d . . .
H79 H -0.1615 0.7660 0.5069 0.036 Uiso 1 1 calc R . .
C80 C -0.1186(2) 0.79738(10) 0.5803(2) 0.0261(9) Uani 1 1 d . . .
H80 H -0.1106 0.7858 0.6245 0.031 Uiso 1 1 calc R . .
C81 C -0.1000(2) 0.82651(10) 0.5869(2) 0.0232(9) Uani 1 1 d . . .
C82 C -0.1536(2) 0.84831(10) 0.3776(2) 0.0272(10) Uani 1 1 d . . .
H82A H -0.1720 0.8668 0.3847 0.041 Uiso 1 1 calc R . .
H82B H -0.1827 0.8378 0.3354 0.041 Uiso 1 1 calc R . .
H82C H -0.1148 0.8518 0.3662 0.041 Uiso 1 1 calc R . .
C83 C -0.0697(2) 0.83844(10) 0.6650(2) 0.0291(10) Uani 1 1 d . . .
H83A H -0.0540 0.8579 0.6611 0.044 Uiso 1 1 calc R . .
H83B H -0.0351 0.8259 0.6924 0.044 Uiso 1 1 calc R . .
H83C H -0.1002 0.8393 0.6925 0.044 Uiso 1 1 calc R . .
C84 C 0.04446(19) 0.93921(9) 0.4572(2) 0.0212(9) Uani 1 1 d . . .
C85 C 0.0811(2) 0.95465(10) 0.5206(3) 0.0274(10) Uani 1 1 d . . .
C86 C 0.1074(2) 0.98110(11) 0.5090(3) 0.0373(12) Uani 1 1 d . . .
H86 H 0.1317 0.9918 0.5516 0.045 Uiso 1 1 calc R . .
C87 C 0.0986(3) 0.99168(11) 0.4375(3) 0.0406(12) Uani 1 1 d . . .
H87 H 0.1168 1.0096 0.4310 0.049 Uiso 1 1 calc R . .
C88 C 0.0636(2) 0.97643(10) 0.3751(3) 0.0314(10) Uani 1 1 d . . .
H88 H 0.0582 0.9839 0.3258 0.038 Uiso 1 1 calc R . .
C89 C 0.0360(2) 0.95016(9) 0.3830(2) 0.0232(9) Uani 1 1 d . . .
C90 C 0.0956(2) 0.94304(11) 0.6006(2) 0.0318(11) Uani 1 1 d . . .
H90 H 0.0708 0.9250 0.5985 0.038 Uiso 1 1 calc R . .
C91 C 0.0783(3) 0.96447(15) 0.6539(3) 0.0497(15) Uani 1 1 d . . .
H91A H 0.1031 0.9821 0.6581 0.075 Uiso 1 1 calc R . .
H91B H 0.0866 0.9557 0.7041 0.075 Uiso 1 1 calc R . .
H91C H 0.0340 0.9693 0.6334 0.075 Uiso 1 1 calc R . .
C92 C 0.1645(2) 0.93525(13) 0.6320(3) 0.0431(13) Uani 1 1 d . . .
H92A H 0.1748 0.9210 0.5988 0.065 Uiso 1 1 calc R . .
H92B H 0.1732 0.9271 0.6830 0.065 Uiso 1 1 calc R . .
H92C H 0.1897 0.9527 0.6344 0.065 Uiso 1 1 calc R . .
C93 C -0.0041(2) 0.93375(10) 0.3143(2) 0.0278(10) Uani 1 1 d . . .
H93 H 0.0019 0.9127 0.3259 0.033 Uiso 1 1 calc R . .
C94 C -0.0729(2) 0.94061(13) 0.3000(3) 0.0422(13) Uani 1 1 d . . .
H94A H -0.0847 0.9354 0.3448 0.063 Uiso 1 1 calc R . .
H94B H -0.0981 0.9296 0.2561 0.063 Uiso 1 1 calc R . .
H94C H -0.0800 0.9613 0.2899 0.063 Uiso 1 1 calc R . .
C95 C 0.0140(3) 0.93950(11) 0.2430(3) 0.0367(12) Uani 1 1 d . . .
H95A H 0.0063 0.9598 0.2284 0.055 Uiso 1 1 calc R . .
H95B H -0.0109 0.9272 0.2016 0.055 Uiso 1 1 calc R . .
H95C H 0.0582 0.9352 0.2530 0.055 Uiso 1 1 calc R . .
C96 C 0.1442(2) 0.88854(9) 0.4314(2) 0.0240(9) Uani 1 1 d . . .
H96 H 0.1297 0.9061 0.4465 0.029 Uiso 1 1 calc R . .
C97 C 0.2004(2) 0.88901(9) 0.4184(2) 0.0230(9) Uani 1 1 d . . .
H97 H 0.2234 0.9065 0.4254 0.028 Uiso 1 1 calc R . .
C98 C 0.22541(19) 0.86380(9) 0.3948(2) 0.0207(8) Uani 1 1 d . . .
C99 C 0.1873(2) 0.83896(10) 0.3887(3) 0.0280(10) Uani 1 1 d . . .
H99 H 0.2007 0.8210 0.3743 0.034 Uiso 1 1 calc R . .
C100 C 0.1315(2) 0.84027(10) 0.4031(3) 0.0283(10) Uani 1 1 d . . .
H100 H 0.1082 0.8229 0.3982 0.034 Uiso 1 1 calc R . .
C101 C 0.28226(19) 0.86414(9) 0.3774(2) 0.0204(8) Uani 1 1 d . . .
C102 C 0.3175(2) 0.88969(10) 0.3795(3) 0.0271(10) Uani 1 1 d . . .
H102 H 0.3039 0.9072 0.3957 0.033 Uiso 1 1 calc R . .
C103 C 0.3703(2) 0.88979(9) 0.3591(3) 0.0265(9) Uani 1 1 d . . .
H103 H 0.3911 0.9077 0.3605 0.032 Uiso 1 1 calc R . .
C104 C 0.3635(2) 0.84087(10) 0.3371(3) 0.0282(10) Uani 1 1 d . . .
H104 H 0.3798 0.8235 0.3235 0.034 Uiso 1 1 calc R . .
C105 C 0.3097(2) 0.83904(10) 0.3557(2) 0.0262(9) Uani 1 1 d . . .
H105 H 0.2902 0.8208 0.3541 0.031 Uiso 1 1 calc R . .
C106 C 0.58747(18) 0.88273(8) 0.2262(2) 0.0164(8) Uani 1 1 d . . .
C107 C 0.62367(19) 0.90505(9) 0.2131(2) 0.0212(9) Uani 1 1 d . . .
H107 H 0.6564 0.9012 0.1926 0.025 Uiso 1 1 calc R . .
C108 C 0.61123(19) 0.93340(9) 0.2305(2) 0.0212(9) Uani 1 1 d . . .
H108 H 0.6362 0.9488 0.2226 0.025 Uiso 1 1 calc R . .
C109 C 0.56323(19) 0.93916(9) 0.2590(2) 0.0211(9) Uani 1 1 d . . .
H109 H 0.5548 0.9584 0.2710 0.025 Uiso 1 1 calc R . .
C110 C 0.52692(18) 0.91595(9) 0.2699(2) 0.0177(8) Uani 1 1 d . . .
C111 C 0.60106(19) 0.85217(9) 0.2108(2) 0.0207(8) Uani 1 1 d . . .
C112 C 0.5779(2) 0.84099(10) 0.1373(2) 0.0255(9) Uani 1 1 d . . .
C113 C 0.5937(2) 0.81248(10) 0.1240(3) 0.0307(10) Uani 1 1 d . . .
H113 H 0.5780 0.8044 0.0746 0.037 Uiso 1 1 calc R . .
C114 C 0.6316(2) 0.79628(11) 0.1821(3) 0.0350(11) Uani 1 1 d . . .
H114 H 0.6424 0.7772 0.1723 0.042 Uiso 1 1 calc R . .
C115 C 0.6542(2) 0.80736(10) 0.2542(3) 0.0321(11) Uani 1 1 d . . .
H115 H 0.6803 0.7958 0.2938 0.039 Uiso 1 1 calc R . .
C116 C 0.6390(2) 0.83557(10) 0.2700(2) 0.0274(10) Uani 1 1 d . . .
C117 C 0.5353(3) 0.85804(11) 0.0737(3) 0.0389(12) Uani 1 1 d . . .
H11A H 0.5197 0.8748 0.0943 0.058 Uiso 1 1 calc R . .
H11B H 0.5003 0.8459 0.0455 0.058 Uiso 1 1 calc R . .
H11C H 0.5580 0.8646 0.0396 0.058 Uiso 1 1 calc R . .
C118 C 0.6636(2) 0.84735(11) 0.3494(3) 0.0359(11) Uani 1 1 d . . .
H11D H 0.6900 0.8328 0.3826 0.054 Uiso 1 1 calc R . .
H11E H 0.6288 0.8521 0.3680 0.054 Uiso 1 1 calc R . .
H11F H 0.6881 0.8648 0.3493 0.054 Uiso 1 1 calc R . .
C119 C 0.46056(18) 0.94293(9) 0.3225(2) 0.0195(8) Uani 1 1 d . . .
C120 C 0.47601(19) 0.94729(9) 0.4019(2) 0.0219(9) Uani 1 1 d . . .
C121 C 0.4574(2) 0.97299(10) 0.4282(2) 0.0254(9) Uani 1 1 d . . .
H121 H 0.4675 0.9761 0.4812 0.030 Uiso 1 1 calc R . .
C122 C 0.4247(2) 0.99405(10) 0.3787(2) 0.0249(9) Uani 1 1 d . . .
H122 H 0.4124 1.0113 0.3978 0.030 Uiso 1 1 calc R . .
C123 C 0.4101(2) 0.98978(9) 0.3013(2) 0.0235(9) Uani 1 1 d . . .
H123 H 0.3875 1.0042 0.2674 0.028 Uiso 1 1 calc R . .
C124 C 0.42796(19) 0.96456(9) 0.2719(2) 0.0201(8) Uani 1 1 d . . .
C125 C 0.5120(2) 0.92465(10) 0.4573(2) 0.0278(10) Uani 1 1 d . . .
H125 H 0.5030 0.9055 0.4314 0.033 Uiso 1 1 calc R . .
C126 C 0.5816(2) 0.93024(13) 0.4764(3) 0.0442(13) Uani 1 1 d . . .
H12D H 0.5935 0.9288 0.4301 0.066 Uiso 1 1 calc R . .
H12E H 0.6046 0.9158 0.5132 0.066 Uiso 1 1 calc R . .
H12F H 0.5913 0.9496 0.4981 0.066 Uiso 1 1 calc R . .
C127 C 0.4928(3) 0.92301(11) 0.5289(3) 0.0391(12) Uani 1 1 d . . .
H12G H 0.5042 0.9410 0.5576 0.059 Uiso 1 1 calc R . .
H12H H 0.5142 0.9068 0.5603 0.059 Uiso 1 1 calc R . .
H12I H 0.4478 0.9201 0.5150 0.059 Uiso 1 1 calc R . .
C128 C 0.4086(2) 0.96037(9) 0.1868(2) 0.0207(9) Uani 1 1 d . . .
H128 H 0.4314 0.9433 0.1758 0.025 Uiso 1 1 calc R . .
C129 C 0.3391(2) 0.95416(11) 0.1561(3) 0.0320(11) Uani 1 1 d . . .
H12J H 0.3294 0.9369 0.1810 0.048 Uiso 1 1 calc R . .
H12K H 0.3272 0.9508 0.1013 0.048 Uiso 1 1 calc R . .
H12L H 0.3159 0.9707 0.1662 0.048 Uiso 1 1 calc R . .
C130 C 0.4246(2) 0.98689(10) 0.1464(2) 0.0285(10) Uani 1 1 d . . .
H13D H 0.4002 1.0035 0.1535 0.043 Uiso 1 1 calc R . .
H13E H 0.4147 0.9828 0.0921 0.043 Uiso 1 1 calc R . .
H13F H 0.4690 0.9912 0.1679 0.043 Uiso 1 1 calc R . .
C131 C 0.4938(2) 0.81063(9) 0.2476(2) 0.0225(9) Uani 1 1 d . . .
H131 H 0.4900 0.8200 0.2009 0.027 Uiso 1 1 calc R . .
C132 C 0.5001(2) 0.78150(9) 0.2500(2) 0.0229(9) Uani 1 1 d . . .
H132 H 0.5006 0.7715 0.2055 0.028 Uiso 1 1 calc R . .
C133 C 0.50620(18) 0.76547(8) 0.3179(2) 0.0165(8) Uani 1 1 d . . .
C134 C 0.51012(19) 0.78357(9) 0.3816(2) 0.0199(8) Uani 1 1 d . . .
H134 H 0.5178 0.7751 0.4302 0.024 Uiso 1 1 calc R . .
C135 C 0.50300(19) 0.81285(9) 0.3741(2) 0.0217(9) Uani 1 1 d . . .
H135 H 0.5055 0.8238 0.4182 0.026 Uiso 1 1 calc R . .
C136 C 0.50440(18) 0.73490(9) 0.3200(2) 0.0172(8) Uani 1 1 d . . .
C137 C 0.49095(19) 0.71749(8) 0.2533(2) 0.0193(8) Uani 1 1 d . . .
H137 H 0.4880 0.7264 0.2062 0.023 Uiso 1 1 calc R . .
C138 C 0.48229(19) 0.68838(10) 0.2554(2) 0.0227(9) Uani 1 1 d . . .
H138 H 0.4732 0.6779 0.2093 0.027 Uiso 1 1 calc R . .
C139 C 0.50297(19) 0.68910(10) 0.3844(2) 0.0221(9) Uani 1 1 d . . .
H139 H 0.5093 0.6792 0.4310 0.027 Uiso 1 1 calc R . .
C140 C 0.51175(19) 0.71846(9) 0.3870(2) 0.0198(8) Uani 1 1 d . . .
H140 H 0.5230 0.7280 0.4347 0.024 Uiso 1 1 calc R . .
C141 C 0.3373(2) 0.64807(13) 0.1723(3) 0.0442(14) Uani 1 1 d . . .
H14A H 0.3444 0.6661 0.2025 0.053 Uiso 1 1 calc R . .
H14B H 0.3047 0.6367 0.1846 0.053 Uiso 1 1 calc R . .
C142 C 0.3177(3) 0.65493(15) 0.0889(3) 0.0526(16) Uani 1 1 d . . .
H14C H 0.3030 0.6751 0.0793 0.063 Uiso 1 1 calc R . .
H14D H 0.2843 0.6418 0.0599 0.063 Uiso 1 1 calc R . .
C143 C 0.3763(2) 0.65041(12) 0.0677(3) 0.0421(13) Uani 1 1 d . . .
H14E H 0.3668 0.6452 0.0135 0.051 Uiso 1 1 calc R . .
H14F H 0.4033 0.6678 0.0787 0.051 Uiso 1 1 calc R . .
C144 C 0.4056(2) 0.62550(11) 0.1190(2) 0.0326(11) Uani 1 1 d . . .
H14G H 0.3863 0.6069 0.0974 0.039 Uiso 1 1 calc R . .
H14H H 0.4508 0.6245 0.1267 0.039 Uiso 1 1 calc R . .
C145 C 0.0777(3) 0.61964(13) 0.6516(2) 0.0432(13) Uani 1 1 d DU . .
H14I H 0.0343 0.6250 0.6466 0.052 Uiso 1 1 calc R A 1
H14J H 0.0817 0.5984 0.6582 0.052 Uiso 1 1 calc R A 1
C146 C 0.1192(7) 0.6337(4) 0.7166(7) 0.040(5) Uani 0.338(14) 1 d PDU B 1
H14K H 0.1319 0.6205 0.7607 0.047 Uiso 0.338(14) 1 calc PR B 1
H14L H 0.0998 0.6511 0.7304 0.047 Uiso 0.338(14) 1 calc PR B 1
C147 C 0.1729(9) 0.6414(5) 0.6905(8) 0.038(5) Uani 0.338(14) 1 d PDU B 1
H14Q H 0.2087 0.6288 0.7155 0.046 Uiso 0.338(14) 1 calc PR B 1
H14R H 0.1853 0.6617 0.7042 0.046 Uiso 0.338(14) 1 calc PR B 1
C14A C 0.1372(4) 0.6114(2) 0.7078(4) 0.041(3) Uani 0.662(14) 1 d PDU B 2
H14M H 0.1461 0.5907 0.7033 0.049 Uiso 0.662(14) 1 calc PR B 2
H14N H 0.1365 0.6153 0.7600 0.049 Uiso 0.662(14) 1 calc PR B 2
C14B C 0.1839(5) 0.6298(3) 0.6891(5) 0.048(3) Uani 0.662(14) 1 d PDU B 2
H14U H 0.2232 0.6191 0.6968 0.057 Uiso 0.662(14) 1 calc PR B 2
H14V H 0.1926 0.6474 0.7210 0.057 Uiso 0.662(14) 1 calc PR B 2
C148 C 0.1542(3) 0.63760(14) 0.6053(3) 0.0459(14) Uani 1 1 d DU . .
H14O H 0.1573 0.6561 0.5801 0.055 Uiso 1 1 calc R B 1
H14P H 0.1811 0.6232 0.5915 0.055 Uiso 1 1 calc R B 1
C149 C 0.1568(2) 0.84911(14) 0.6068(3) 0.0479(14) Uani 1 1 d . . .
H14S H 0.1898 0.8620 0.6008 0.057 Uiso 1 1 calc R . .
H14T H 0.1530 0.8324 0.5724 0.057 Uiso 1 1 calc R . .
C150 C 0.1729(3) 0.8390(2) 0.6877(4) 0.076(2) Uani 1 1 d . . .
H15A H 0.2062 0.8510 0.7217 0.091 Uiso 1 1 calc R . .
H15B H 0.1864 0.8185 0.6925 0.091 Uiso 1 1 calc R . .
C151 C 0.1124(3) 0.84250(14) 0.7058(3) 0.0530(16) Uani 1 1 d . . .
H15C H 0.0858 0.8252 0.6911 0.064 Uiso 1 1 calc R . .
H15D H 0.1201 0.8465 0.7604 0.064 Uiso 1 1 calc R . .
C152 C 0.0839(3) 0.86822(12) 0.6578(3) 0.0388(12) Uani 1 1 d . . .
H15E H 0.0383 0.8686 0.6476 0.047 Uiso 1 1 calc R . .
H15F H 0.1018 0.8865 0.6832 0.047 Uiso 1 1 calc R . .
C153 C 0.3819(3) 0.88315(12) 0.1119(3) 0.0483(14) Uani 1 1 d DU D .
H15G H 0.3946 0.8802 0.0660 0.058 Uiso 1 1 calc R C 7
H15H H 0.3961 0.9024 0.1338 0.058 Uiso 1 1 calc R C 7
C154 C 0.3125(4) 0.87945(19) 0.0952(8) 0.064(4) Uani 0.699(19) 1 d PDU D 7
H15I H 0.2977 0.8905 0.1318 0.076 Uiso 0.699(19) 1 calc PR D 7
H15J H 0.2899 0.8862 0.0433 0.076 Uiso 0.699(19) 1 calc PR D 7
C155 C 0.3022(5) 0.8475(2) 0.1025(9) 0.067(4) Uani 0.699(19) 1 d PDU D 7
H15K H 0.2659 0.8437 0.1201 0.080 Uiso 0.699(19) 1 calc PR D 7
H15L H 0.2965 0.8372 0.0540 0.080 Uiso 0.699(19) 1 calc PR D 7
C156 C 0.3541(5) 0.8402(3) 0.1536(7) 0.069(4) Uani 0.699(19) 1 d PDU D 7
H15M H 0.3679 0.8215 0.1385 0.082 Uiso 0.699(19) 1 calc PR D 7
H15N H 0.3458 0.8371 0.2023 0.082 Uiso 0.699(19) 1 calc PR D 7
C54A C 0.3265(10) 0.8792(5) 0.0570(14) 0.065(7) Uani 0.301(19) 1 d PDU D 8
H54A H 0.3290 0.8831 0.0056 0.078 Uiso 0.301(19) 1 calc PR D 8
H54B H 0.2928 0.8908 0.0659 0.078 Uiso 0.301(19) 1 calc PR D 8
C55A C 0.3200(10) 0.8475(4) 0.0709(10) 0.037(5) Uani 0.301(19) 1 d PDU D 8
H55A H 0.2816 0.8447 0.0845 0.045 Uiso 0.301(19) 1 calc PR D 8
H55B H 0.3149 0.8370 0.0229 0.045 Uiso 0.301(19) 1 calc PR D 8
C56A C 0.3695(7) 0.8352(3) 0.1275(8) 0.014(4) Uani 0.301(19) 1 d PDU D 8
H56D H 0.3953 0.8229 0.1054 0.017 Uiso 0.301(19) 1 calc PR D 8
H56E H 0.3545 0.8234 0.1628 0.017 Uiso 0.301(19) 1 calc PR D 8
O5 O 0.01541(17) 0.76041(9) 0.20604(19) 0.0419(9) Uani 1 1 d . . .
C157 C 0.0549(3) 0.73632(15) 0.2299(3) 0.0522(15) Uani 1 1 d . . .
H15O H 0.0354 0.7187 0.2021 0.063 Uiso 1 1 calc R . .
H15P H 0.0635 0.7330 0.2849 0.063 Uiso 1 1 calc R . .
C158 C 0.1149(3) 0.74355(15) 0.2124(4) 0.0540(16) Uani 1 1 d . . .
H15Q H 0.1141 0.7357 0.1625 0.065 Uiso 1 1 calc R . .
H15R H 0.1517 0.7359 0.2521 0.065 Uiso 1 1 calc R . .
C159 C 0.1151(3) 0.77699(13) 0.2119(3) 0.0451(13) Uani 1 1 d . . .
H15S H 0.1511 0.7847 0.2528 0.054 Uiso 1 1 calc R . .
H15T H 0.1165 0.7845 0.1625 0.054 Uiso 1 1 calc R . .
C160 C 0.0542(3) 0.78502(12) 0.2252(3) 0.0423(13) Uani 1 1 d . . .
H16A H 0.0616 0.7903 0.2790 0.051 Uiso 1 1 calc R . .
H16B H 0.0347 0.8016 0.1930 0.051 Uiso 1 1 calc R . .
O6 O 0.2265(4) 0.72529(19) 0.4683(5) 0.063(2) Uani 0.54 1 d PDU E 3
C161 C 0.1819(9) 0.7424(5) 0.4207(9) 0.100(6) Uani 0.54 1 d PDU E 3
H16C H 0.1463 0.7303 0.3920 0.120 Uiso 0.54 1 calc PR E 3
H16D H 0.1992 0.7518 0.3838 0.120 Uiso 0.54 1 calc PR E 3
C162 C 0.1606(9) 0.7643(4) 0.4624(11) 0.083(5) Uani 0.54 1 d PDU E 3
H16E H 0.1161 0.7688 0.4379 0.100 Uiso 0.54 1 calc PR E 3
H16F H 0.1852 0.7823 0.4671 0.100 Uiso 0.54 1 calc PR E 3
C163 C 0.1715(7) 0.7497(3) 0.5408(8) 0.064(4) Uani 0.54 1 d PDU E 3
H16G H 0.1935 0.7627 0.5829 0.077 Uiso 0.54 1 calc PR E 3
H16H H 0.1319 0.7433 0.5479 0.077 Uiso 0.54 1 calc PR E 3
C164 C 0.2113(6) 0.7245(3) 0.5344(7) 0.049(3) Uani 0.54 1 d PDU E 3
H16I H 0.2498 0.7246 0.5782 0.059 Uiso 0.54 1 calc PR E 3
H16J H 0.1888 0.7063 0.5363 0.059 Uiso 0.54 1 calc PR E 3
O6A O 0.1841(8) 0.7745(3) 0.5108(7) 0.099(4) Uani 0.46 1 d PDU F 4
C61A C 0.1738(12) 0.7633(3) 0.4341(8) 0.070(5) Uani 0.46 1 d PDU F 4
H61A H 0.2077 0.7695 0.4142 0.084 Uiso 0.46 1 calc PR F 4
H61B H 0.1337 0.7703 0.3992 0.084 Uiso 0.46 1 calc PR F 4
C62A C 0.1734(11) 0.7309(3) 0.4422(9) 0.065(5) Uani 0.46 1 d PDU F 4
H62A H 0.1338 0.7228 0.4090 0.078 Uiso 0.46 1 calc PR F 4
H62B H 0.2080 0.7222 0.4279 0.078 Uiso 0.46 1 calc PR F 4
C63A C 0.1805(10) 0.7250(4) 0.5226(9) 0.065(5) Uani 0.46 1 d PDU F 4
H63A H 0.1398 0.7213 0.5301 0.078 Uiso 0.46 1 calc PR F 4
H63B H 0.2081 0.7082 0.5415 0.078 Uiso 0.46 1 calc PR F 4
C64A C 0.2086(10) 0.7517(3) 0.5604(8) 0.067(5) Uani 0.46 1 d PDU F 4
H64A H 0.1989 0.7542 0.6084 0.081 Uiso 0.46 1 calc PR F 4
H64B H 0.2544 0.7509 0.5722 0.081 Uiso 0.46 1 calc PR F 4
O7 O 0.2752(3) 0.76649(12) 0.3123(3) 0.0864(17) Uani 1 1 d . . .
C165 C 0.3087(6) 0.7404(3) 0.3395(5) 0.161(7) Uani 1 1 d . . .
H16K H 0.3444 0.7447 0.3850 0.194 Uiso 1 1 calc R . .
H16L H 0.2812 0.7266 0.3545 0.194 Uiso 1 1 calc R . .
C166 C 0.3303(4) 0.7276(2) 0.2850(6) 0.102(3) Uani 1 1 d . . .
H16M H 0.3033 0.7114 0.2600 0.122 Uiso 1 1 calc R . .
H16N H 0.3733 0.7205 0.3075 0.122 Uiso 1 1 calc R . .
C167 C 0.3276(4) 0.7518(3) 0.2299(5) 0.121(5) Uani 1 1 d . . .
H16O H 0.3685 0.7613 0.2412 0.145 Uiso 1 1 calc R . .
H16P H 0.3152 0.7443 0.1773 0.145 Uiso 1 1 calc R . .
C168 C 0.2818(4) 0.77160(16) 0.2397(4) 0.071(2) Uani 1 1 d . . .
H16Q H 0.2952 0.7918 0.2362 0.086 Uiso 1 1 calc R . .
H16R H 0.2415 0.7685 0.1996 0.086 Uiso 1 1 calc R . .
O8 O 0.4768(2) 0.75044(9) 0.0503(2) 0.0533(11) Uani 1 1 d . . .
C169 C 0.4357(3) 0.77439(14) 0.0334(3) 0.0494(14) Uani 1 1 d . . .
H16S H 0.4236 0.7791 -0.0213 0.059 Uiso 1 1 calc R . .
H16T H 0.4556 0.7916 0.0628 0.059 Uiso 1 1 calc R . .
C170 C 0.3791(3) 0.76506(15) 0.0558(4) 0.0570(16) Uani 1 1 d . . .
H17A H 0.3832 0.7711 0.1083 0.068 Uiso 1 1 calc R . .
H17B H 0.3404 0.7734 0.0209 0.068 Uiso 1 1 calc R . .
C171 C 0.3792(3) 0.73245(14) 0.0494(4) 0.0550(16) Uani 1 1 d . . .
H17C H 0.3434 0.7258 0.0066 0.066 Uiso 1 1 calc R . .
H17D H 0.3769 0.7233 0.0967 0.066 Uiso 1 1 calc R . .
C172 C 0.4405(3) 0.72477(15) 0.0355(4) 0.0601(18) Uani 1 1 d . . .
H17E H 0.4620 0.7091 0.0700 0.072 Uiso 1 1 calc R . .
H17F H 0.4329 0.7184 -0.0175 0.072 Uiso 1 1 calc R . .
O9 O 0.2673(3) 0.95439(9) 0.4057(3) 0.0754(16) Uani 1 1 d . . .
C173 C 0.2715(3) 0.98133(14) 0.4360(3) 0.0562(17) Uani 1 1 d . . .
H17G H 0.3148 0.9852 0.4679 0.067 Uiso 1 1 calc R . .
H17H H 0.2442 0.9828 0.4684 0.067 Uiso 1 1 calc R . .
C174 C 0.2517(3) 1.00331(14) 0.3720(4) 0.0587(17) Uani 1 1 d . . .
H17I H 0.2209 1.0171 0.3798 0.070 Uiso 1 1 calc R . .
H17J H 0.2879 1.0142 0.3668 0.070 Uiso 1 1 calc R . .
C175 C 0.2237(5) 0.98440(16) 0.3049(4) 0.083(3) Uani 1 1 d . . .
H17K H 0.1779 0.9843 0.2916 0.100 Uiso 1 1 calc R . .
H17L H 0.2351 0.9914 0.2605 0.100 Uiso 1 1 calc R . .
C176 C 0.2472(6) 0.95736(17) 0.3254(4) 0.126(5) Uani 1 1 d . . .
H17M H 0.2826 0.9539 0.3060 0.151 Uiso 1 1 calc R . .
H17N H 0.2148 0.9428 0.3026 0.151 Uiso 1 1 calc R . .
O10 O 0.2287(3) 0.48550(18) 0.4266(4) 0.046(2) Uani 0.70 1 d PDU G 5
C177 C 0.2560(5) 0.5140(3) 0.4258(6) 0.074(3) Uani 0.70 1 d PDU G 5
H17O H 0.3017 0.5133 0.4487 0.089 Uiso 0.70 1 calc PR G 5
H17P H 0.2389 0.5281 0.4539 0.089 Uiso 0.70 1 calc PR G 5
C178 C 0.2381(3) 0.52179(15) 0.3425(4) 0.0666(19) Uani 1 1 d DU . .
H17Q H 0.1986 0.5328 0.3264 0.080 Uiso 1 1 calc R G 5
H17R H 0.2710 0.5335 0.3317 0.080 Uiso 1 1 calc R G 5
C179 C 0.2312(7) 0.4941(2) 0.3044(5) 0.065(3) Uani 0.70 1 d PDU G 5
H17S H 0.2623 0.4919 0.2774 0.078 Uiso 0.70 1 calc PR G 5
H17T H 0.1891 0.4922 0.2672 0.078 Uiso 0.70 1 calc PR G 5
C180 C 0.2412(5) 0.4718(2) 0.3657(7) 0.063(3) Uani 0.70 1 d PDU G 5
H18A H 0.2128 0.4552 0.3477 0.076 Uiso 0.70 1 calc PR G 5
H18B H 0.2845 0.4646 0.3811 0.076 Uiso 0.70 1 calc PR G 5
O10A O 0.2863(11) 0.5005(4) 0.4581(12) 0.097(7) Uani 0.30 1 d PDU G 6
C77A C 0.2740(9) 0.5285(4) 0.4222(9) 0.052(5) Uani 0.30 1 d PDU G 6
H77A H 0.3133 0.5386 0.4252 0.062 Uiso 0.30 1 calc PR G 6
H77B H 0.2495 0.5407 0.4462 0.062 Uiso 0.30 1 calc PR G 6
C79A C 0.2330(16) 0.4891(4) 0.3380(16) 0.077(8) Uani 0.30 1 d PDU G 6
H79A H 0.1912 0.4831 0.3054 0.092 Uiso 0.30 1 calc PR G 6
H79B H 0.2646 0.4808 0.3172 0.092 Uiso 0.30 1 calc PR G 6
C80A C 0.2441(17) 0.4794(7) 0.4185(17) 0.078(9) Uani 0.30 1 d PDU G 6
H80A H 0.2054 0.4797 0.4324 0.094 Uiso 0.30 1 calc PR G 6
H80B H 0.2626 0.4598 0.4273 0.094 Uiso 0.30 1 calc PR G 6
O11 O 0.2756(2) 0.47191(10) 0.6758(3) 0.0710(14) Uani 1 1 d . . .
C181 C 0.2693(4) 0.46804(16) 0.6009(4) 0.074(2) Uani 1 1 d . . .
H18C H 0.3033 0.4779 0.5876 0.089 Uiso 1 1 calc R . .
H18D H 0.2290 0.4758 0.5686 0.089 Uiso 1 1 calc R . .
C182 C 0.2722(3) 0.43644(16) 0.5907(3) 0.0610(19) Uani 1 1 d . . .
H18E H 0.3157 0.4295 0.6070 0.073 Uiso 1 1 calc R . .
H18F H 0.2520 0.4309 0.5371 0.073 Uiso 1 1 calc R . .
C183 C 0.2376(3) 0.42474(13) 0.6404(3) 0.0530(16) Uani 1 1 d . . .
H18G H 0.2600 0.4083 0.6710 0.064 Uiso 1 1 calc R . .
H18H H 0.1954 0.4184 0.6102 0.064 Uiso 1 1 calc R . .
C184 C 0.2347(3) 0.45073(15) 0.6913(4) 0.0613(17) Uani 1 1 d . . .
H18I H 0.1918 0.4583 0.6784 0.074 Uiso 1 1 calc R . .
H18J H 0.2490 0.4451 0.7455 0.074 Uiso 1 1 calc R . .
O12 O 0.7700(8) 0.9344(3) 0.3634(9) 0.119(5) Uani 0.61 1 d PDU H 9
C185 C 0.7873(7) 0.9642(2) 0.3817(6) 0.069(4) Uani 0.61 1 d PDU H 9
H18K H 0.7623 0.9772 0.3415 0.082 Uiso 0.61 1 calc PR H 9
H18L H 0.8319 0.9672 0.3882 0.082 Uiso 0.61 1 calc PR H 9
C186 C 0.7741(4) 0.96926(18) 0.4537(5) 0.045(2) Uani 0.61 1 d PDU H 9
H18M H 0.8105 0.9640 0.4974 0.054 Uiso 0.61 1 calc PR H 9
H18N H 0.7641 0.9899 0.4583 0.054 Uiso 0.61 1 calc PR H 9
C187 C 0.7212(6) 0.9511(3) 0.4514(9) 0.070(4) Uani 0.61 1 d PDU H 9
H18O H 0.6815 0.9608 0.4248 0.084 Uiso 0.61 1 calc PR H 9
H18P H 0.7215 0.9457 0.5031 0.084 Uiso 0.61 1 calc PR H 9
C188 C 0.7311(9) 0.9249(2) 0.4077(10) 0.049(4) Uani 0.61 1 d PDU H 9
H18Q H 0.7518 0.9093 0.4429 0.059 Uiso 0.61 1 calc PR H 9
H18R H 0.6908 0.9176 0.3741 0.059 Uiso 0.61 1 calc PR H 9
O12A O 0.7407(5) 0.9763(2) 0.3667(8) 0.076(4) Uani 0.39 1 d PDU I 10
C85A C 0.7319(11) 0.9629(3) 0.4315(11) 0.071(6) Uani 0.39 1 d PDU I 10
H85A H 0.6919 0.9689 0.4378 0.085 Uiso 0.39 1 calc PR I 10
H85B H 0.7660 0.9681 0.4779 0.085 Uiso 0.39 1 calc PR I 10
C86A C 0.7322(18) 0.9309(3) 0.416(2) 0.051(6) Uani 0.39 1 d PDU I 10
H86A H 0.6896 0.9237 0.3908 0.062 Uiso 0.39 1 calc PR I 10
H86B H 0.7502 0.9200 0.4641 0.062 Uiso 0.39 1 calc PR I 10
C87A C 0.7726(9) 0.9284(3) 0.3652(9) 0.039(4) Uani 0.39 1 d PDU I 10
H87A H 0.8128 0.9192 0.3925 0.047 Uiso 0.39 1 calc PR I 10
H87B H 0.7515 0.9167 0.3198 0.047 Uiso 0.39 1 calc PR I 10
C88A C 0.7825(11) 0.9587(4) 0.3429(14) 0.101(7) Uani 0.39 1 d PDU I 10
H88A H 0.8259 0.9648 0.3681 0.121 Uiso 0.39 1 calc PR I 10
H88B H 0.7737 0.9601 0.2873 0.121 Uiso 0.39 1 calc PR I 10
O13 O 0.72372(14) 0.76457(7) 0.96775(16) 0.0262(7) Uani 1 1 d . . .
C189 C 0.6919(2) 0.77288(10) 1.0200(2) 0.0286(10) Uani 1 1 d . . .
H18W H 0.6570 0.7860 0.9953 0.034 Uiso 1 1 calc R . .
H18X H 0.7207 0.7829 1.0643 0.034 Uiso 1 1 calc R . .
C190 C 0.6675(2) 0.74493(10) 1.0454(3) 0.0297(10) Uani 1 1 d . . .
H19A H 0.6901 0.7405 1.0991 0.036 Uiso 1 1 calc R . .
H19B H 0.6225 0.7464 1.0389 0.036 Uiso 1 1 calc R . .
C191 C 0.6799(2) 0.72179(11) 0.9928(3) 0.0351(11) Uani 1 1 d . . .
H19C H 0.7168 0.7100 1.0194 0.042 Uiso 1 1 calc R . .
H19D H 0.6436 0.7089 0.9730 0.042 Uiso 1 1 calc R . .
C192 C 0.6912(2) 0.73942(11) 0.9299(3) 0.0306(10) Uani 1 1 d . . .
H19E H 0.7168 0.7285 0.9047 0.037 Uiso 1 1 calc R . .
H19F H 0.6515 0.7449 0.8916 0.037 Uiso 1 1 calc R . .
O14 O 0.7385(3) 0.89257(14) 0.6097(4) 0.096(2) Uani 1 1 d . . .
C193 C 0.7808(3) 0.88577(14) 0.6805(3) 0.0542(16) Uani 1 1 d . . .
H19G H 0.7772 0.8997 0.7193 0.065 Uiso 1 1 calc R . .
H19H H 0.8239 0.8864 0.6782 0.065 Uiso 1 1 calc R . .
C194 C 0.7650(3) 0.85615(14) 0.6994(3) 0.0490(15) Uani 1 1 d . . .
H19I H 0.7309 0.8565 0.7222 0.059 Uiso 1 1 calc R . .
H19J H 0.8015 0.8464 0.7346 0.059 Uiso 1 1 calc R . .
C195 C 0.7450(3) 0.84181(15) 0.6237(3) 0.0519(15) Uani 1 1 d . . .
H19K H 0.7124 0.8272 0.6209 0.062 Uiso 1 1 calc R . .
H19L H 0.7806 0.8322 0.6134 0.062 Uiso 1 1 calc R . .
C196 C 0.7201(3) 0.8657(2) 0.5686(4) 0.079(3) Uani 1 1 d . . .
H19M H 0.7375 0.8645 0.5260 0.095 Uiso 1 1 calc R . .
H19N H 0.6743 0.8645 0.5480 0.095 Uiso 1 1 calc R . .
O15 O 0.77053(14) 0.73825(6) 0.79085(16) 0.0246(6) Uani 1 1 d . . .
C197 C 0.8029(2) 0.72724(10) 0.7419(2) 0.0279(10) Uani 1 1 d . . .
H19O H 0.7743 0.7160 0.7000 0.034 Uiso 1 1 calc R . .
H19P H 0.8372 0.7144 0.7704 0.034 Uiso 1 1 calc R . .
C198 C 0.8287(2) 0.75332(11) 0.7104(3) 0.0312(10) Uani 1 1 d . . .
H19Q H 0.8069 0.7559 0.6556 0.037 Uiso 1 1 calc R . .
H19R H 0.8738 0.7511 0.7183 0.037 Uiso 1 1 calc R . .
C199 C 0.8163(2) 0.77885(11) 0.7565(3) 0.0346(11) Uani 1 1 d . . .
H19S H 0.8529 0.7917 0.7737 0.042 Uiso 1 1 calc R . .
H19T H 0.7798 0.7902 0.7265 0.042 Uiso 1 1 calc R . .
C200 C 0.8037(2) 0.76408(11) 0.8227(2) 0.0305(10) Uani 1 1 d . . .
H20A H 0.8431 0.7593 0.8627 0.037 Uiso 1 1 calc R . .
H20B H 0.7783 0.7765 0.8448 0.037 Uiso 1 1 calc R . .
O16 O 0.7433(2) 0.59991(9) 0.6326(2) 0.0519(10) Uani 1 1 d . . .
C201 C 0.7076(3) 0.61807(13) 0.5710(3) 0.0452(13) Uani 1 1 d . . .
H20C H 0.6634 0.6185 0.5689 0.054 Uiso 1 1 calc R . .
H20D H 0.7101 0.6108 0.5219 0.054 Uiso 1 1 calc R . .
C202 C 0.7357(2) 0.64736(11) 0.5874(3) 0.0355(11) Uani 1 1 d . . .
H20E H 0.7041 0.6626 0.5674 0.043 Uiso 1 1 calc R . .
H20F H 0.7696 0.6498 0.5648 0.043 Uiso 1 1 calc R . .
C203 C 0.7605(3) 0.64851(13) 0.6728(3) 0.0420(13) Uani 1 1 d . . .
H20G H 0.7968 0.6615 0.6903 0.050 Uiso 1 1 calc R . .
H20H H 0.7281 0.6548 0.6949 0.050 Uiso 1 1 calc R . .
C204 C 0.7784(3) 0.61772(16) 0.6917(3) 0.0533(17) Uani 1 1 d . . .
H20I H 0.8233 0.6151 0.6987 0.064 Uiso 1 1 calc R . .
H20J H 0.7707 0.6124 0.7396 0.064 Uiso 1 1 calc R . .

loop_
_atom_site_aniso_label
_atom_site_aniso_U_11
_atom_site_aniso_U_22
_atom_site_aniso_U_33
_atom_site_aniso_U_23
_atom_site_aniso_U_13
_atom_site_aniso_U_12
Cr1 0.0182(3) 0.0136(3) 0.0246(3) -0.0009(2) 0.0101(3) -0.0017(3)
Cr2 0.0166(3) 0.0135(3) 0.0196(3) 0.0003(2) 0.0078(2) 0.0009(3)
Cr3 0.0176(3) 0.0151(3) 0.0228(3) -0.0014(2) 0.0098(3) -0.0018(3)
Cr4 0.0170(3) 0.0139(3) 0.0244(3) 0.0003(2) 0.0099(3) 0.0008(3)
N1 0.0201(17) 0.0089(16) 0.0218(16) 0.0005(12) 0.0071(13) -0.0028(14)
N2 0.0216(17) 0.0121(17) 0.0251(17) -0.0012(13) 0.0094(14) -0.0009(14)
N3 0.0229(18) 0.023(2) 0.036(2) -0.0034(15) 0.0140(16) -0.0013(16)
N4 0.0199(17) 0.025(2) 0.0208(16) 0.0006(14) 0.0082(14) -0.0009(15)
N5 0.0180(16) 0.0156(17) 0.0187(15) -0.0024(13) 0.0055(13) 0.0027(14)
N6 0.0194(17) 0.0199(18) 0.0211(16) -0.0014(13) 0.0096(14) -0.0003(14)
N7 0.0155(16) 0.0180(18) 0.0218(16) 0.0004(13) 0.0066(13) 0.0012(14)
N8 0.0182(17) 0.0184(18) 0.0251(17) 0.0005(13) 0.0111(14) -0.0007(14)
N9 0.0176(16) 0.0148(17) 0.0183(15) 0.0029(12) 0.0039(13) -0.0019(14)
N10 0.0188(17) 0.0179(18) 0.0265(17) -0.0001(14) 0.0109(14) -0.0014(14)
N11 0.0194(17) 0.0219(19) 0.0263(17) -0.0041(14) 0.0081(14) -0.0004(15)
N12 0.0234(18) 0.0175(18) 0.0332(19) 0.0015(14) 0.0128(15) 0.0002(15)
N13 0.0201(17) 0.0127(16) 0.0198(16) -0.0010(12) 0.0062(13) 0.0037(14)
N14 0.0198(17) 0.0122(17) 0.0261(17) -0.0010(13) 0.0103(14) 0.0014(14)
N15 0.0176(17) 0.0204(18) 0.0226(16) 0.0009(13) 0.0087(14) 0.0022(14)
N16 0.0191(17) 0.0168(17) 0.0230(16) -0.0005(13) 0.0071(14) -0.0017(14)
O1 0.0226(15) 0.0366(19) 0.0269(15) -0.0001(13) 0.0058(12) 0.0043(14)
O2 0.0261(16) 0.0380(19) 0.0187(14) 0.0042(13) 0.0040(12) -0.0021(14)
O3 0.0272(16) 0.0362(19) 0.0268(15) 0.0027(13) 0.0040(13) -0.0013(15)
O4 0.0314(18) 0.0256(18) 0.0436(19) 0.0115(14) -0.0083(15) -0.0093(15)
C1 0.0168(19) 0.016(2) 0.0171(17) -0.0009(14) 0.0040(15) -0.0033(16)
C2 0.023(2) 0.023(2) 0.027(2) -0.0029(17) 0.0123(18) -0.0018(18)
C3 0.026(2) 0.014(2) 0.028(2) -0.0035(16) 0.0115(18) 0.0002(18)
C4 0.021(2) 0.015(2) 0.026(2) 0.0014(15) 0.0083(17) -0.0033(17)
C5 0.0159(19) 0.026(2) 0.0167(18) -0.0008(15) 0.0063(15) 0.0016(17)
C6 0.018(2) 0.018(2) 0.026(2) 0.0005(16) 0.0110(16) -0.0006(17)
C7 0.0173(19) 0.019(2) 0.027(2) 0.0004(16) 0.0103(16) -0.0029(17)
C8 0.026(2) 0.020(2) 0.036(2) -0.0062(18) 0.0125(19) -0.0060(19)
C9 0.031(2) 0.019(2) 0.042(3) -0.0016(19) 0.016(2) -0.010(2)
C10 0.034(2) 0.019(2) 0.032(2) 0.0082(17) 0.0141(19) -0.001(2)
C11 0.025(2) 0.020(2) 0.026(2) 0.0008(16) 0.0128(17) -0.0038(18)
C12 0.027(2) 0.029(2) 0.025(2) -0.0009(18) 0.0066(18) -0.002(2)
C13 0.036(3) 0.032(3) 0.025(2) 0.0055(18) 0.0112(19) -0.002(2)
C14 0.0166(19) 0.017(2) 0.028(2) -0.0013(16) 0.0121(16) -0.0001(17)
C15 0.0138(19) 0.024(2) 0.025(2) -0.0034(16) 0.0085(16) -0.0010(17)
C16 0.022(2) 0.025(2) 0.028(2) -0.0062(17) 0.0109(17) -0.0076(18)
C17 0.029(2) 0.025(2) 0.035(2) -0.0021(18) 0.0176(19) -0.005(2)
C18 0.032(2) 0.020(2) 0.026(2) -0.0008(17) 0.0138(18) -0.0050(19)
C19 0.024(2) 0.019(2) 0.025(2) -0.0009(16) 0.0120(17) 0.0020(18)
C20 0.025(2) 0.021(2) 0.028(2) -0.0001(17) 0.0067(18) -0.0086(18)
C21 0.036(3) 0.038(3) 0.028(2) -0.003(2) 0.012(2) -0.008(2)
C22 0.032(3) 0.024(2) 0.045(3) 0.001(2) 0.007(2) 0.001(2)
C23 0.039(3) 0.022(2) 0.027(2) -0.0014(17) 0.0111(19) -0.010(2)
C24 0.038(3) 0.054(4) 0.038(3) -0.006(2) 0.009(2) -0.016(3)
C25 0.056(3) 0.028(3) 0.026(2) -0.0041(19) 0.014(2) -0.011(2)
C26 0.032(3) 0.027(3) 0.063(3) -0.005(2) 0.030(2) 0.001(2)
C27 0.037(3) 0.025(3) 0.077(4) -0.004(2) 0.036(3) -0.009(2)
C28 0.025(2) 0.024(2) 0.048(3) -0.003(2) 0.019(2) -0.001(2)
C29 0.030(2) 0.019(2) 0.064(3) -0.013(2) 0.028(2) -0.004(2)
C30 0.028(2) 0.025(2) 0.051(3) -0.010(2) 0.021(2) -0.007(2)
C31 0.025(2) 0.025(2) 0.037(2) -0.0029(18) 0.0167(19) -0.0001(19)
C32 0.031(2) 0.019(2) 0.049(3) -0.0031(19) 0.024(2) -0.002(2)
C33 0.026(2) 0.018(2) 0.036(2) -0.0026(17) 0.0156(19) -0.0002(18)
C34 0.022(2) 0.024(2) 0.024(2) -0.0014(16) 0.0096(17) -0.0014(18)
C35 0.025(2) 0.018(2) 0.031(2) -0.0034(17) 0.0118(18) -0.0052(18)
C36 0.0174(19) 0.024(2) 0.0164(18) -0.0002(15) 0.0054(15) -0.0001(17)
C37 0.020(2) 0.027(2) 0.025(2) -0.0001(17) 0.0116(17) 0.0000(18)
C38 0.028(2) 0.020(2) 0.026(2) -0.0010(16) 0.0106(18) -0.0044(19)
C39 0.020(2) 0.019(2) 0.0227(19) -0.0013(16) 0.0065(16) 0.0023(17)
C40 0.019(2) 0.018(2) 0.0159(17) 0.0036(15) 0.0032(15) -0.0009(17)
C41 0.0176(19) 0.0121(19) 0.029(2) 0.0016(15) 0.0118(16) 0.0005(16)
C42 0.024(2) 0.021(2) 0.028(2) 0.0006(17) 0.0122(17) 0.0022(18)
C43 0.038(3) 0.016(2) 0.038(2) 0.0097(18) 0.017(2) 0.011(2)
C44 0.048(3) 0.027(3) 0.042(3) -0.001(2) 0.026(2) 0.009(2)
C45 0.038(3) 0.025(2) 0.028(2) -0.0072(18) 0.016(2) 0.000(2)
C46 0.023(2) 0.026(2) 0.025(2) -0.0008(17) 0.0117(17) 0.0016(18)
C47 0.027(2) 0.028(2) 0.024(2) 0.0043(18) 0.0030(18) 0.005(2)
C48 0.033(2) 0.031(3) 0.023(2) -0.0031(18) 0.0121(19) 0.003(2)
C49 0.0168(19) 0.016(2) 0.0212(18) -0.0017(15) 0.0099(16) -0.0020(16)
C50 0.023(2) 0.022(2) 0.0219(19) -0.0008(16) 0.0078(17) -0.0002(18)
C51 0.019(2) 0.020(2) 0.029(2) 0.0024(17) 0.0072(17) 0.0014(18)
C52 0.029(2) 0.018(2) 0.027(2) -0.0034(16) 0.0142(18) 0.0038(18)
C53 0.029(2) 0.027(2) 0.0173(18) -0.0018(16) 0.0085(17) -0.0045(19)
C54 0.021(2) 0.017(2) 0.0232(19) -0.0006(16) 0.0090(17) -0.0022(17)
C55 0.036(3) 0.026(2) 0.024(2) -0.0032(17) 0.0043(19) 0.009(2)
C56 0.042(3) 0.055(4) 0.027(2) 0.004(2) 0.011(2) 0.003(3)
C57 0.045(3) 0.041(3) 0.035(3) -0.004(2) -0.003(2) -0.009(3)
C58 0.025(2) 0.035(3) 0.024(2) 0.0023(18) 0.0049(18) 0.004(2)
C59 0.026(2) 0.040(3) 0.031(2) -0.002(2) 0.0037(19) 0.003(2)
C60 0.054(3) 0.037(3) 0.038(3) 0.014(2) -0.008(2) -0.009(3)
C61 0.025(2) 0.027(2) 0.0189(19) 0.0046(16) 0.0124(17) 0.0019(19)
C62 0.029(2) 0.016(2) 0.0213(19) -0.0017(15) 0.0121(17) 0.0009(18)
C63 0.0157(19) 0.017(2) 0.0222(19) 0.0022(15) 0.0064(16) 0.0020(16)
C64 0.022(2) 0.0084(18) 0.0215(19) 0.0047(14) 0.0043(16) -0.0007(16)
C65 0.023(2) 0.027(2) 0.0177(19) -0.0031(16) 0.0041(16) -0.0014(19)
C66 0.0191(19) 0.0095(18) 0.0257(19) -0.0008(15) 0.0084(16) 0.0002(16)
C67 0.026(2) 0.015(2) 0.0217(19) 0.0034(15) 0.0094(17) 0.0019(17)
C68 0.026(2) 0.021(2) 0.0205(19) -0.0042(16) 0.0080(17) 0.0009(18)
C69 0.020(2) 0.022(2) 0.024(2) 0.0038(16) 0.0088(16) -0.0005(17)
C70 0.021(2) 0.0127(19) 0.0218(19) 0.0010(15) 0.0078(16) 0.0008(16)
C71 0.021(2) 0.019(2) 0.0160(17) -0.0003(15) 0.0051(15) -0.0013(17)
C72 0.026(2) 0.019(2) 0.030(2) -0.0026(17) 0.0162(18) -0.0041(18)
C73 0.028(2) 0.020(2) 0.029(2) -0.0054(17) 0.0150(18) 0.0015(19)
C74 0.024(2) 0.017(2) 0.024(2) -0.0027(16) 0.0083(17) -0.0024(17)
C75 0.019(2) 0.018(2) 0.0183(18) -0.0027(15) 0.0048(16) 0.0035(17)
C76 0.0148(19) 0.024(2) 0.0231(19) -0.0059(16) 0.0092(16) -0.0031(17)
C77 0.021(2) 0.020(2) 0.027(2) -0.0031(16) 0.0100(17) -0.0020(18)
C78 0.027(2) 0.025(2) 0.028(2) -0.0079(17) 0.0104(18) -0.0069(19)
C79 0.032(2) 0.020(2) 0.042(3) -0.0010(19) 0.018(2) -0.009(2)
C80 0.031(2) 0.022(2) 0.030(2) 0.0058(17) 0.0167(19) 0.0003(19)
C81 0.022(2) 0.025(2) 0.025(2) -0.0021(17) 0.0120(17) -0.0019(18)
C82 0.030(2) 0.029(2) 0.021(2) -0.0035(17) 0.0058(18) -0.002(2)
C83 0.037(3) 0.030(3) 0.022(2) 0.0027(18) 0.0129(19) -0.003(2)
C84 0.022(2) 0.0108(19) 0.034(2) 0.0014(16) 0.0135(18) 0.0026(17)
C85 0.026(2) 0.024(2) 0.035(2) -0.0052(18) 0.0138(19) -0.0045(19)
C86 0.042(3) 0.027(3) 0.044(3) -0.008(2) 0.015(2) -0.013(2)
C87 0.045(3) 0.027(3) 0.050(3) 0.001(2) 0.015(2) -0.012(2)
C88 0.042(3) 0.014(2) 0.040(3) 0.0064(18) 0.015(2) 0.002(2)
C89 0.024(2) 0.021(2) 0.028(2) 0.0014(17) 0.0128(18) 0.0015(18)
C90 0.032(2) 0.034(3) 0.030(2) -0.0090(19) 0.009(2) -0.010(2)
C91 0.043(3) 0.072(4) 0.036(3) -0.019(3) 0.014(2) -0.005(3)
C92 0.037(3) 0.051(4) 0.040(3) -0.002(2) 0.010(2) -0.008(3)
C93 0.032(2) 0.021(2) 0.031(2) 0.0042(17) 0.0109(19) 0.000(2)
C94 0.034(3) 0.055(4) 0.036(3) -0.001(2) 0.008(2) -0.001(3)
C95 0.052(3) 0.027(3) 0.034(2) 0.004(2) 0.018(2) -0.001(2)
C96 0.027(2) 0.019(2) 0.028(2) -0.0023(17) 0.0112(18) -0.0017(18)
C97 0.023(2) 0.020(2) 0.029(2) -0.0019(17) 0.0119(18) -0.0049(18)
C98 0.019(2) 0.021(2) 0.0219(19) -0.0016(16) 0.0064(16) 0.0007(17)
C99 0.025(2) 0.022(2) 0.041(2) -0.0102(19) 0.017(2) -0.0028(19)
C100 0.024(2) 0.021(2) 0.044(3) -0.0103(19) 0.017(2) -0.0066(19)
C101 0.020(2) 0.019(2) 0.0225(19) 0.0014(15) 0.0067(16) 0.0008(17)
C102 0.027(2) 0.017(2) 0.043(2) -0.0020(18) 0.019(2) 0.0005(19)
C103 0.028(2) 0.011(2) 0.044(3) -0.0051(18) 0.018(2) -0.0038(18)
C104 0.026(2) 0.019(2) 0.045(3) -0.0041(19) 0.018(2) -0.0013(19)
C105 0.023(2) 0.022(2) 0.038(2) -0.0028(18) 0.0156(19) -0.0032(19)
C106 0.0199(19) 0.0141(19) 0.0154(17) 0.0019(14) 0.0057(15) 0.0035(16)
C107 0.018(2) 0.023(2) 0.026(2) 0.0024(16) 0.0112(17) 0.0012(17)
C108 0.024(2) 0.0114(19) 0.030(2) 0.0049(16) 0.0112(17) -0.0011(17)
C109 0.027(2) 0.015(2) 0.0215(19) 0.0020(15) 0.0082(17) 0.0012(17)
C110 0.0157(19) 0.019(2) 0.0169(18) 0.0014(15) 0.0034(15) 0.0014(16)
C111 0.020(2) 0.017(2) 0.030(2) 0.0021(16) 0.0143(17) 0.0038(17)
C112 0.027(2) 0.026(2) 0.029(2) -0.0009(18) 0.0163(18) -0.0005(19)
C113 0.042(3) 0.022(2) 0.038(2) -0.0070(19) 0.027(2) -0.003(2)
C114 0.043(3) 0.022(2) 0.051(3) 0.000(2) 0.030(2) 0.009(2)
C115 0.035(3) 0.019(2) 0.047(3) 0.009(2) 0.020(2) 0.014(2)
C116 0.025(2) 0.027(2) 0.034(2) 0.0060(18) 0.0142(19) 0.003(2)
C117 0.053(3) 0.031(3) 0.026(2) -0.0061(19) 0.004(2) 0.007(2)
C118 0.038(3) 0.034(3) 0.032(2) 0.007(2) 0.005(2) 0.007(2)
C119 0.0156(19) 0.023(2) 0.0227(19) -0.0031(16) 0.0093(16) -0.0028(17)
C120 0.019(2) 0.023(2) 0.025(2) -0.0003(16) 0.0085(17) -0.0010(18)
C121 0.025(2) 0.030(2) 0.024(2) -0.0045(17) 0.0116(17) -0.0013(19)
C122 0.028(2) 0.021(2) 0.029(2) -0.0059(17) 0.0153(18) 0.0025(19)
C123 0.023(2) 0.021(2) 0.027(2) 0.0023(17) 0.0088(17) 0.0016(18)
C124 0.0175(19) 0.018(2) 0.026(2) -0.0006(16) 0.0079(16) 0.0002(17)
C125 0.037(3) 0.019(2) 0.026(2) 0.0018(17) 0.0083(19) 0.007(2)
C126 0.035(3) 0.056(4) 0.039(3) 0.004(2) 0.008(2) 0.016(3)
C127 0.055(3) 0.030(3) 0.033(2) 0.016(2) 0.015(2) 0.015(2)
C128 0.027(2) 0.0102(19) 0.025(2) 0.0021(15) 0.0075(17) 0.0064(17)
C129 0.031(2) 0.029(3) 0.032(2) -0.0020(19) 0.005(2) 0.000(2)
C130 0.032(2) 0.030(2) 0.025(2) 0.0033(18) 0.0107(19) 0.003(2)
C131 0.030(2) 0.018(2) 0.024(2) 0.0012(16) 0.0138(18) -0.0010(18)
C132 0.035(2) 0.016(2) 0.0224(19) -0.0026(16) 0.0156(18) -0.0011(19)
C133 0.0162(19) 0.0124(19) 0.0222(18) 0.0003(15) 0.0079(15) 0.0006(16)
C134 0.024(2) 0.016(2) 0.0193(18) 0.0041(15) 0.0062(16) 0.0011(17)
C135 0.026(2) 0.020(2) 0.0185(18) -0.0038(15) 0.0068(16) 0.0017(18)
C136 0.0132(18) 0.016(2) 0.0237(19) 0.0000(15) 0.0074(15) 0.0027(16)
C137 0.026(2) 0.0114(19) 0.0210(19) 0.0021(15) 0.0079(16) 0.0003(17)
C138 0.022(2) 0.027(2) 0.0195(19) -0.0020(16) 0.0076(16) 0.0006(18)
C139 0.021(2) 0.026(2) 0.0195(19) 0.0018(16) 0.0072(16) 0.0011(18)
C140 0.023(2) 0.015(2) 0.0216(19) -0.0015(15) 0.0075(16) 0.0003(17)
C141 0.029(3) 0.055(4) 0.044(3) -0.003(3) 0.004(2) 0.015(3)
C142 0.034(3) 0.063(4) 0.051(3) 0.012(3) -0.002(3) 0.013(3)
C143 0.041(3) 0.046(3) 0.029(2) 0.005(2) -0.003(2) -0.004(3)
C144 0.038(3) 0.030(3) 0.029(2) -0.0039(19) 0.010(2) 0.000(2)
C145 0.047(3) 0.060(4) 0.024(2) 0.007(2) 0.014(2) 0.004(3)
C146 0.053(9) 0.034(9) 0.028(7) -0.009(6) 0.009(6) -0.003(7)
C147 0.041(10) 0.033(11) 0.032(8) -0.004(7) -0.001(7) -0.003(9)
C14A 0.052(5) 0.044(6) 0.022(3) 0.004(3) 0.004(3) -0.009(4)
C14B 0.041(6) 0.058(8) 0.032(5) 0.011(5) -0.005(4) -0.015(6)
C148 0.039(3) 0.056(4) 0.037(3) 0.006(2) 0.003(2) -0.019(3)
C149 0.030(3) 0.064(4) 0.044(3) 0.007(3) 0.005(2) 0.012(3)
C150 0.044(4) 0.108(7) 0.063(4) 0.038(4) -0.001(3) 0.009(4)
C151 0.051(3) 0.061(4) 0.036(3) 0.013(3) -0.001(3) -0.022(3)
C152 0.043(3) 0.047(3) 0.026(2) 0.000(2) 0.012(2) -0.008(3)
C153 0.062(4) 0.040(3) 0.038(3) 0.010(2) 0.009(3) 0.003(3)
C154 0.040(5) 0.037(5) 0.087(8) 0.002(5) -0.020(5) 0.001(4)
C155 0.027(5) 0.029(5) 0.123(10) -0.009(6) -0.006(6) 0.003(4)
C156 0.066(7) 0.073(7) 0.052(6) 0.012(5) -0.003(5) -0.047(6)
C54A 0.068(8) 0.064(8) 0.058(8) 0.000(5) 0.014(5) 0.002(5)
C55A 0.038(10) 0.035(9) 0.037(9) -0.009(7) 0.009(7) -0.013(8)
C56A 0.021(5) 0.007(5) 0.016(5) -0.002(4) 0.010(4) 0.000(4)
O5 0.042(2) 0.044(2) 0.0410(19) -0.0061(16) 0.0150(16) -0.0036(18)
C157 0.048(3) 0.057(4) 0.052(3) 0.009(3) 0.017(3) 0.004(3)
C158 0.044(3) 0.067(4) 0.052(3) -0.008(3) 0.016(3) 0.003(3)
C159 0.043(3) 0.055(4) 0.041(3) -0.009(2) 0.018(2) -0.007(3)
C160 0.052(3) 0.042(3) 0.038(3) -0.010(2) 0.021(2) -0.005(3)
O6 0.074(6) 0.058(5) 0.056(5) -0.018(4) 0.019(4) -0.005(5)
C161 0.106(12) 0.126(15) 0.061(9) 0.023(11) 0.018(9) -0.006(13)
C162 0.061(9) 0.078(11) 0.114(14) 0.029(11) 0.033(10) 0.014(8)
C163 0.062(8) 0.072(9) 0.061(8) 0.012(7) 0.023(7) 0.021(8)
C164 0.051(7) 0.042(7) 0.044(6) 0.001(5) 0.001(6) -0.010(7)
O6A 0.134(11) 0.076(9) 0.084(9) -0.012(7) 0.029(8) 0.014(8)
C61A 0.132(15) 0.042(8) 0.033(7) -0.004(6) 0.024(8) 0.018(10)
C62A 0.114(12) 0.015(6) 0.058(9) 0.009(6) 0.014(9) -0.003(7)
C63A 0.077(11) 0.052(9) 0.064(10) 0.010(7) 0.019(9) -0.014(10)
C64A 0.095(12) 0.056(9) 0.032(7) -0.003(6) -0.008(8) 0.002(10)
O7 0.136(5) 0.068(4) 0.066(3) -0.016(3) 0.049(3) -0.015(4)
C165 0.184(12) 0.261(16) 0.064(5) 0.072(8) 0.075(7) 0.148(12)
C166 0.073(6) 0.094(7) 0.149(9) 0.029(6) 0.050(6) 0.036(5)
C167 0.057(5) 0.235(14) 0.084(6) 0.082(7) 0.040(4) 0.069(7)
C168 0.105(6) 0.049(4) 0.062(4) -0.001(3) 0.029(4) -0.012(4)
O8 0.058(3) 0.055(3) 0.054(2) 0.0035(19) 0.029(2) -0.008(2)
C169 0.054(4) 0.051(4) 0.047(3) 0.001(3) 0.022(3) -0.010(3)
C170 0.065(4) 0.058(4) 0.057(4) -0.011(3) 0.033(3) -0.013(3)
C171 0.065(4) 0.053(4) 0.060(4) -0.009(3) 0.038(3) -0.016(3)
C172 0.078(5) 0.052(4) 0.068(4) -0.017(3) 0.048(4) -0.018(4)
O9 0.135(5) 0.028(2) 0.058(3) 0.0012(19) 0.024(3) 0.012(3)
C173 0.068(4) 0.048(4) 0.044(3) -0.003(3) 0.005(3) 0.011(3)
C174 0.053(4) 0.046(4) 0.069(4) 0.001(3) 0.007(3) 0.009(3)
C175 0.133(7) 0.052(4) 0.048(4) 0.005(3) 0.004(4) 0.009(5)
C176 0.261(14) 0.044(4) 0.042(4) -0.003(3) 0.004(6) 0.006(6)
O10 0.043(4) 0.058(5) 0.049(3) 0.005(3) 0.031(3) 0.004(3)
C177 0.057(7) 0.084(9) 0.088(8) -0.041(7) 0.033(6) -0.020(6)
C178 0.057(4) 0.054(4) 0.094(5) 0.027(4) 0.031(4) 0.005(3)
C179 0.065(7) 0.083(8) 0.046(6) 0.005(5) 0.017(6) -0.027(6)
C180 0.065(6) 0.044(6) 0.099(8) 0.006(5) 0.050(6) -0.004(5)
O10A 0.103(13) 0.064(11) 0.091(12) 0.011(9) -0.018(10) -0.019(10)
C77A 0.032(10) 0.060(14) 0.066(11) 0.004(11) 0.018(9) -0.008(9)
C79A 0.058(12) 0.089(15) 0.070(15) 0.012(14) 0.002(14) -0.011(13)
C80A 0.086(16) 0.035(12) 0.089(16) -0.012(12) -0.009(14) 0.004(13)
O11 0.089(4) 0.052(3) 0.068(3) -0.007(2) 0.018(3) -0.020(3)
C181 0.098(6) 0.061(5) 0.078(5) -0.012(4) 0.048(4) -0.031(4)
C182 0.052(4) 0.082(5) 0.048(3) -0.018(3) 0.013(3) 0.022(4)
C183 0.050(3) 0.040(3) 0.050(3) 0.009(3) -0.013(3) -0.010(3)
C184 0.062(4) 0.058(4) 0.076(4) -0.003(3) 0.040(4) 0.001(3)
O12 0.117(10) 0.109(10) 0.121(10) -0.022(9) 0.023(9) 0.004(9)
C185 0.114(10) 0.028(5) 0.062(7) -0.002(5) 0.025(7) -0.013(6)
C186 0.028(4) 0.032(5) 0.077(6) -0.028(4) 0.021(4) -0.016(4)
C187 0.063(8) 0.037(7) 0.115(10) -0.036(7) 0.035(7) -0.022(6)
C188 0.051(7) 0.043(6) 0.039(6) 0.000(5) -0.008(6) 0.014(6)
O12A 0.049(7) 0.028(6) 0.154(11) 0.030(7) 0.037(7) 0.011(5)
C85A 0.056(11) 0.061(13) 0.112(13) -0.050(11) 0.050(10) -0.013(11)
C86A 0.057(11) 0.036(10) 0.064(11) -0.004(9) 0.022(10) 0.007(9)
C87A 0.039(8) 0.045(8) 0.023(6) -0.024(6) -0.008(6) 0.004(7)
C88A 0.110(14) 0.084(15) 0.108(15) 0.036(13) 0.033(14) -0.016(13)
O13 0.0269(16) 0.0252(17) 0.0278(15) 0.0008(12) 0.0103(13) -0.0019(14)
C189 0.034(2) 0.023(2) 0.030(2) -0.0030(18) 0.0116(19) 0.000(2)
C190 0.028(2) 0.034(3) 0.030(2) 0.0050(19) 0.0121(19) 0.000(2)
C191 0.031(3) 0.026(3) 0.048(3) 0.000(2) 0.013(2) -0.001(2)
C192 0.029(2) 0.031(3) 0.031(2) -0.0069(19) 0.0101(19) 0.000(2)
O14 0.114(5) 0.088(4) 0.114(5) 0.058(4) 0.074(4) 0.053(4)
C193 0.062(4) 0.052(4) 0.060(4) -0.016(3) 0.035(3) 0.004(3)
C194 0.046(3) 0.057(4) 0.044(3) 0.006(3) 0.015(3) 0.021(3)
C195 0.035(3) 0.070(4) 0.054(3) -0.008(3) 0.018(3) 0.001(3)
C196 0.044(4) 0.122(8) 0.060(4) 0.031(5) -0.002(3) -0.030(4)
O15 0.0271(16) 0.0208(16) 0.0286(15) -0.0005(12) 0.0126(13) -0.0021(13)
C197 0.035(3) 0.023(2) 0.029(2) 0.0006(17) 0.0145(19) 0.003(2)
C198 0.027(2) 0.039(3) 0.028(2) 0.0033(19) 0.0101(19) -0.002(2)
C199 0.029(2) 0.027(3) 0.047(3) -0.001(2) 0.009(2) -0.006(2)
C200 0.027(2) 0.035(3) 0.029(2) -0.0081(19) 0.0085(19) 0.002(2)
O16 0.061(3) 0.035(2) 0.072(3) 0.0155(19) 0.038(2) 0.007(2)
C201 0.043(3) 0.046(3) 0.042(3) 0.002(2) 0.008(2) -0.001(3)
C202 0.035(3) 0.035(3) 0.040(3) 0.000(2) 0.016(2) 0.003(2)
C203 0.042(3) 0.047(3) 0.039(3) -0.001(2) 0.016(2) -0.002(3)
C204 0.035(3) 0.086(5) 0.038(3) 0.009(3) 0.009(2) -0.014(3)

loop_
_atom_type_symbol
_atom_type_description
_atom_type_scat_dispersion_real
_atom_type_scat_dispersion_imag
_atom_type_scat_source
C C 0.0033 0.0016 'International Tables Vol C Tables 4.2.6.8 and 6.1.1.4'
H H 0.0000 0.0000 'International Tables Vol C Tables 4.2.6.8 and 6.1.1.4'
N N 0.0061 0.0033 'International Tables Vol C Tables 4.2.6.8 and 6.1.1.4'
O O 0.0106 0.0060 'International Tables Vol C Tables 4.2.6.8 and 6.1.1.4'
Cr Cr 0.3209 0.6236 'International Tables Vol C Tables 4.2.6.8 and 6.1.1.4'

loop_
_geom_angle_atom_site_label_1
_geom_angle_atom_site_label_2
_geom_angle_atom_site_label_3
_geom_angle
N3 Cr1 N16 95.21(14)
N3 Cr1 N2 100.50(14)
N16 Cr1 N2 162.50(14)
N3 Cr1 N1 164.64(14)
N16 Cr1 N1 100.14(13)
N2 Cr1 N1 64.23(13)
N3 Cr1 O1 86.53(13)
N16 Cr1 O1 94.81(12)
N2 Cr1 O1 93.79(12)
N1 Cr1 O1 92.59(11)
N4 Cr2 N7 92.72(14)
N4 Cr2 N6 100.98(14)
N7 Cr2 N6 160.84(13)
N4 Cr2 N5 164.94(14)
N7 Cr2 N5 102.32(13)
N6 Cr2 N5 64.22(13)
N4 Cr2 O2 88.79(12)
N7 Cr2 O2 94.49(12)
N6 Cr2 O2 99.08(12)
N5 Cr2 O2 90.84(11)
N8 Cr3 N11 94.92(14)
N8 Cr3 N10 161.72(14)
N11 Cr3 N10 101.39(14)
N8 Cr3 N9 99.18(13)
N11 Cr3 N9 165.87(14)
N10 Cr3 N9 64.52(13)
N8 Cr3 O3 95.17(12)
N11 Cr3 O3 87.95(12)
N10 Cr3 O3 93.63(12)
N9 Cr3 O3 91.74(12)
N12 Cr4 N15 93.04(14)
N12 Cr4 N13 164.59(14)
N15 Cr4 N13 102.07(13)
N12 Cr4 N14 100.66(14)
N15 Cr4 N14 161.03(14)
N13 Cr4 N14 63.94(13)
N12 Cr4 O4 92.38(14)
N15 Cr4 O4 88.83(12)
N13 Cr4 O4 90.95(12)
N14 Cr4 O4 103.50(12)
C1 N1 C5 119.3(3)
C1 N1 Cr1 148.7(3)
C5 N1 Cr1 91.9(2)
C5 N2 C14 121.8(3)
C5 N2 Cr1 93.3(3)
C14 N2 Cr1 144.8(3)
C30 N3 C26 114.5(4)
C30 N3 Cr1 127.6(3)
C26 N3 Cr1 116.6(3)
C33 N4 C34 114.8(4)
C33 N4 Cr2 120.4(3)
C34 N4 Cr2 123.5(3)
C36 N5 C40 119.5(4)
C36 N5 Cr2 149.3(3)
C40 N5 Cr2 91.0(2)
C40 N6 C49 121.5(3)
C40 N6 Cr2 94.8(3)
C49 N6 Cr2 143.7(3)
C61 N7 C65 116.5(4)
C61 N7 Cr2 121.2(3)
C65 N7 Cr2 122.2(3)
C68 N8 C69 114.6(4)
C68 N8 Cr3 118.9(3)
C69 N8 Cr3 126.4(3)
C71 N9 C75 120.1(3)
C71 N9 Cr3 148.2(3)
C75 N9 Cr3 91.5(2)
C75 N10 C84 121.5(4)
C75 N10 Cr3 93.0(3)
C84 N10 Cr3 145.0(3)
C100 N11 C96 114.2(4)
C100 N11 Cr3 126.9(3)
C96 N11 Cr3 118.2(3)
C104 N12 C103 114.3(4)
C104 N12 Cr4 126.1(3)
C103 N12 Cr4 119.1(3)
C106 N13 C110 119.2(3)
C106 N13 Cr4 148.2(3)
C110 N13 Cr4 92.5(2)
C110 N14 C119 119.2(3)
C110 N14 Cr4 93.2(2)
C119 N14 Cr4 146.4(3)
C131 N15 C135 114.8(4)
C131 N15 Cr4 121.7(3)
C135 N15 Cr4 123.3(3)
C139 N16 C138 115.5(4)
C139 N16 Cr1 125.7(3)
C138 N16 Cr1 118.8(3)
C144 O1 C141 108.4(3)
C144 O1 Cr1 125.9(3)
C141 O1 Cr1 123.0(3)
C148 O2 C145 108.6(4)
C148 O2 Cr2 126.9(3)
C145 O2 Cr2 124.5(3)
C149 O3 C152 108.0(4)
C149 O3 Cr3 121.4(3)
C152 O3 Cr3 127.8(3)
C153 O4 C156 105.7(5)
C153 O4 C56A 102.7(6)
C153 O4 Cr4 121.7(3)
C156 O4 Cr4 119.3(5)
C56A O4 Cr4 134.5(6)
N1 C1 C2 121.3(4)
N1 C1 C6 117.4(3)
C2 C1 C6 121.2(4)
C1 C2 C3 119.2(4)
C1 C2 H2 120.4
C3 C2 H2 120.4
C4 C3 C2 120.9(4)
C4 C3 H3 119.6
C2 C3 H3 119.6
C3 C4 C5 118.3(4)
C3 C4 H4 120.9
C5 C4 H4 120.9
N2 C5 N1 110.4(4)
N2 C5 C4 128.5(4)
N1 C5 C4 121.1(4)
C7 C6 C11 120.5(4)
C7 C6 C1 118.0(3)
C11 C6 C1 121.4(4)
C6 C7 C8 118.8(4)
C6 C7 C12 122.0(4)
C8 C7 C12 119.1(4)
C9 C8 C7 120.8(4)
C9 C8 H8 119.6
C7 C8 H8 119.6
C8 C9 C10 120.1(4)
C8 C9 H9 119.9
C10 C9 H9 119.9
C9 C10 C11 121.2(4)
C9 C10 H10 119.4
C11 C10 H10 119.4
C10 C11 C6 118.5(4)
C10 C11 C13 119.0(4)
C6 C11 C13 122.5(4)
C7 C12 H12A 109.5
C7 C12 H12B 109.5
H12A C12 H12B 109.5
C7 C12 H12C 109.5
H12A C12 H12C 109.5
H12B C12 H12C 109.5
C11 C13 H13A 109.5
C11 C13 H13B 109.5
H13A C13 H13B 109.5
C11 C13 H13C 109.5
H13A C13 H13C 109.5
H13B C13 H13C 109.5
C15 C14 N2 121.8(4)
C15 C14 C19 119.7(4)
N2 C14 C19 118.3(4)
C16 C15 C14 119.0(4)
C16 C15 C20 118.2(4)
C14 C15 C20 122.8(4)
C17 C16 C15 121.2(4)
C17 C16 H16 119.4
C15 C16 H16 119.4
C18 C17 C16 119.5(4)
C18 C17 H17 120.2
C16 C17 H17 120.2
C17 C18 C19 121.4(4)
C17 C18 H18 119.3
C19 C18 H18 119.3
C18 C19 C14 119.1(4)
C18 C19 C23 120.7(4)
C14 C19 C23 120.2(4)
C15 C20 C22 110.1(4)
C15 C20 C21 112.7(4)
C22 C20 C21 110.0(4)
C15 C20 H20 108.0
C22 C20 H20 108.0
C21 C20 H20 108.0
C20 C21 H21A 109.5
C20 C21 H21B 109.5
H21A C21 H21B 109.5
C20 C21 H21C 109.5
H21A C21 H21C 109.5
H21B C21 H21C 109.5
C20 C22 H22A 109.5
C20 C22 H22B 109.5
H22A C22 H22B 109.5
C20 C22 H22C 109.5
H22A C22 H22C 109.5
H22B C22 H22C 109.5
C19 C23 C24 110.4(4)
C19 C23 C25 113.0(4)
C24 C23 C25 110.5(4)
C19 C23 H23 107.6
C24 C23 H23 107.6
C25 C23 H23 107.6
C23 C24 H24A 109.5
C23 C24 H24B 109.5
H24A C24 H24B 109.5
C23 C24 H24C 109.5
H24A C24 H24C 109.5
H24B C24 H24C 109.5
C23 C25 H25A 109.5
C23 C25 H25B 109.5
H25A C25 H25B 109.5
C23 C25 H25C 109.5
H25A C25 H25C 109.5
H25B C25 H25C 109.5
C27 C26 N3 125.2(5)
C27 C26 H26 117.4
N3 C26 H26 117.4
C26 C27 C28 120.8(5)
C26 C27 H27 119.6
C28 C27 H27 119.6
C31 C28 C29 124.4(4)
C31 C28 C27 122.0(4)
C29 C28 C27 113.6(4)
C30 C29 C28 121.3(4)
C30 C29 H29 119.4
C28 C29 H29 119.4
N3 C30 C29 124.7(4)
N3 C30 H30 117.7
C29 C30 H30 117.7
C28 C31 C32 123.5(4)
C28 C31 C35 122.7(4)
C32 C31 C35 113.8(4)
C33 C32 C31 121.9(4)
C33 C32 H32 119.0
C31 C32 H32 119.0
C32 C33 N4 124.0(4)
C32 C33 H33 118.0
N4 C33 H33 118.0
C35 C34 N4 124.6(4)
C35 C34 H34 117.7
N4 C34 H34 117.7
C34 C35 C31 120.8(4)
C34 C35 H35 119.6
C31 C35 H35 119.6
N5 C36 C37 121.4(4)
N5 C36 C41 118.0(4)
C37 C36 C41 120.6(4)
C36 C37 C38 119.1(4)
C36 C37 H37 120.5
C38 C37 H37 120.5
C39 C38 C37 121.4(4)
C39 C38 H38 119.3
C37 C38 H38 119.3
C38 C39 C40 117.5(4)
C38 C39 H39 121.3
C40 C39 H39 121.3
N6 C40 N5 109.9(3)
N6 C40 C39 128.9(4)
N5 C40 C39 121.2(4)
C46 C41 C42 119.9(4)
C46 C41 C36 121.0(4)
C42 C41 C36 119.0(4)
C43 C42 C41 119.1(4)
C43 C42 C47 120.0(4)
C41 C42 C47 120.9(4)
C44 C43 C42 120.8(4)
C44 C43 H43 119.6
C42 C43 H43 119.6
C45 C44 C43 120.9(5)
C45 C44 H44 119.5
C43 C44 H44 119.5
C44 C45 C46 121.0(4)
C44 C45 H45 119.5
C46 C45 H45 119.5
C41 C46 C45 118.2(4)
C41 C46 C48 123.8(4)
C45 C46 C48 118.0(4)
C42 C47 H47A 109.5
C42 C47 H47B 109.5
H47A C47 H47B 109.5
C42 C47 H47C 109.5
H47A C47 H47C 109.5
H47B C47 H47C 109.5
C46 C48 H48A 109.5
C46 C48 H48B 109.5
H48A C48 H48B 109.5
C46 C48 H48C 109.5
H48A C48 H48C 109.5
H48B C48 H48C 109.5
C50 C49 C54 121.2(4)
C50 C49 N6 120.1(3)
C54 C49 N6 118.4(3)
C49 C50 C51 118.2(4)
C49 C50 C55 122.0(4)
C51 C50 C55 119.8(4)
C52 C51 C50 121.1(4)
C52 C51 H51 119.4
C50 C51 H51 119.4
C53 C52 C51 119.9(4)
C53 C52 H52 120.1
C51 C52 H52 120.1
C52 C53 C54 121.6(4)
C52 C53 H53 119.2
C54 C53 H53 119.2
C53 C54 C49 117.9(4)
C53 C54 C58 121.0(4)
C49 C54 C58 121.1(4)
C50 C55 C57 112.1(4)
C50 C55 C56 110.6(4)
C57 C55 C56 110.1(4)
C50 C55 H55 108.0
C57 C55 H55 108.0
C56 C55 H55 108.0
C55 C56 H56A 109.5
C55 C56 H56B 109.5
H56A C56 H56B 109.5
C55 C56 H56C 109.5
H56A C56 H56C 109.5
H56B C56 H56C 109.5
C55 C57 H57A 109.5
C55 C57 H57B 109.5
H57A C57 H57B 109.5
C55 C57 H57C 109.5
H57A C57 H57C 109.5
H57B C57 H57C 109.5
C54 C58 C59 113.3(4)
C54 C58 C60 111.1(4)
C59 C58 C60 109.3(4)
C54 C58 H58 107.6
C59 C58 H58 107.6
C60 C58 H58 107.6
C58 C59 H59A 109.5
C58 C59 H59B 109.5
H59A C59 H59B 109.5
C58 C59 H59C 109.5
H59A C59 H59C 109.5
H59B C59 H59C 109.5
C58 C60 H60A 109.5
C58 C60 H60B 109.5
H60A C60 H60B 109.5
C58 C60 H60C 109.5
H60A C60 H60C 109.5
H60B C60 H60C 109.5
N7 C61 C62 123.5(4)
N7 C61 H61 118.3
C62 C61 H61 118.3
C61 C62 C63 121.4(4)
C61 C62 H62 119.3
C63 C62 H62 119.3
C62 C63 C66 122.6(4)
C62 C63 C64 113.6(4)
C66 C63 C64 123.6(3)
C65 C64 C63 121.1(3)
C65 C64 H64 119.5
C63 C64 H64 119.5
N7 C65 C64 123.6(4)
N7 C65 H65 118.2
C64 C65 H65 118.2
C67 C66 C70 113.6(4)
C67 C66 C63 122.2(4)
C70 C66 C63 124.1(4)
C68 C67 C66 121.3(4)
C68 C67 H67 119.3
C66 C67 H67 119.3
N8 C68 C67 124.3(4)
N8 C68 H68 117.8
C67 C68 H68 117.8
N8 C69 C70 124.9(4)
N8 C69 H69 117.6
C70 C69 H69 117.6
C69 C70 C66 120.9(4)
C69 C70 H70 119.5
C66 C70 H70 119.5
N9 C71 C72 121.2(4)
N9 C71 C76 117.9(4)
C72 C71 C76 120.9(4)
C71 C72 C73 118.8(4)
C71 C72 H72 120.6
C73 C72 H72 120.6
C74 C73 C72 121.0(4)
C74 C73 H73 119.5
C72 C73 H73 119.5
C73 C74 C75 118.6(4)
C73 C74 H74 120.7
C75 C74 H74 120.7
N10 C75 N9 110.7(3)
N10 C75 C74 128.9(4)
N9 C75 C74 120.4(4)
C81 C76 C77 120.3(4)
C81 C76 C71 121.4(3)
C77 C76 C71 118.4(4)
C78 C77 C76 119.4(4)
C78 C77 C82 119.8(4)
C76 C77 C82 120.8(4)
C79 C78 C77 120.3(4)
C79 C78 H78 119.8
C77 C78 H78 119.8
C80 C79 C78 120.7(4)
C80 C79 H79 119.6
C78 C79 H79 119.6
C79 C80 C81 120.5(4)
C79 C80 H80 119.7
C81 C80 H80 119.7
C76 C81 C80 118.7(4)
C76 C81 C83 123.3(4)
C80 C81 C83 118.0(4)
C77 C82 H82A 109.5
C77 C82 H82B 109.5
H82A C82 H82B 109.5
C77 C82 H82C 109.5
H82A C82 H82C 109.5
H82B C82 H82C 109.5
C81 C83 H83A 109.5
C81 C83 H83B 109.5
H83A C83 H83B 109.5
C81 C83 H83C 109.5
H83A C83 H83C 109.5
H83B C83 H83C 109.5
N10 C84 C85 121.4(4)
N10 C84 C89 118.8(4)
C85 C84 C89 119.7(4)
C84 C85 C86 118.8(4)
C84 C85 C90 122.1(4)
C86 C85 C90 119.1(4)
C87 C86 C85 121.3(5)
C87 C86 H86 119.4
C85 C86 H86 119.4
C86 C87 C88 120.2(5)
C86 C87 H87 119.9
C88 C87 H87 119.9
C87 C88 C89 121.1(4)
C87 C88 H88 119.4
C89 C88 H88 119.4
C88 C89 C84 118.9(4)
C88 C89 C93 121.2(4)
C84 C89 C93 119.9(4)
C85 C90 C92 109.9(4)
C85 C90 C91 112.4(4)
C92 C90 C91 110.0(4)
C85 C90 H90 108.1
C92 C90 H90 108.1
C91 C90 H90 108.1
C90 C91 H91A 109.5
C90 C91 H91B 109.5
H91A C91 H91B 109.5
C90 C91 H91C 109.5
H91A C91 H91C 109.5
H91B C91 H91C 109.5
C90 C92 H92A 109.5
C90 C92 H92B 109.5
H92A C92 H92B 109.5
C90 C92 H92C 109.5
H92A C92 H92C 109.5
H92B C92 H92C 109.5
C89 C93 C95 112.9(4)
C89 C93 C94 110.6(4)
C95 C93 C94 110.3(4)
C89 C93 H93 107.6
C95 C93 H93 107.6
C94 C93 H93 107.6
C93 C94 H94A 109.5
C93 C94 H94B 109.5
H94A C94 H94B 109.5
C93 C94 H94C 109.5
H94A C94 H94C 109.5
H94B C94 H94C 109.5
C93 C95 H95A 109.5
C93 C95 H95B 109.5
H95A C95 H95B 109.5
C93 C95 H95C 109.5
H95A C95 H95C 109.5
H95B C95 H95C 109.5
N11 C96 C97 124.7(4)
N11 C96 H96 117.7
C97 C96 H96 117.7
C96 C97 C98 121.5(4)
C96 C97 H97 119.3
C98 C97 H97 119.3
C99 C98 C101 124.2(4)
C99 C98 C97 113.4(4)
C101 C98 C97 122.4(4)
C100 C99 C98 121.5(4)
C100 C99 H99 119.3
C98 C99 H99 119.3
N11 C100 C99 124.8(4)
N11 C100 H100 117.6
C99 C100 H100 117.6
C102 C101 C98 122.9(4)
C102 C101 C105 113.1(4)
C98 C101 C105 123.9(4)
C103 C102 C101 122.0(4)
C103 C102 H102 119.0
C101 C102 H102 119.0
C102 C103 N12 124.5(4)
C102 C103 H103 117.8
N12 C103 H103 117.8
N12 C104 C105 124.7(4)
N12 C104 H104 117.7
C105 C104 H104 117.7
C104 C105 C101 121.3(4)
C104 C105 H105 119.4
C101 C105 H105 119.4
N13 C106 C107 121.5(4)
N13 C106 C111 118.3(3)
C107 C106 C111 120.2(4)
C106 C107 C108 119.0(4)
C106 C107 H107 120.5
C108 C107 H107 120.5
C109 C108 C107 120.7(4)
C109 C108 H108 119.6
C107 C108 H108 119.6
C108 C109 C110 118.4(4)
C108 C109 H109 120.8
C110 C109 H109 120.8
N14 C110 N13 110.2(3)
N14 C110 C109 128.6(4)
N13 C110 C109 121.2(4)
C116 C111 C112 121.0(4)
C116 C111 C106 119.0(4)
C112 C111 C106 120.0(4)
C111 C112 C113 118.6(4)
C111 C112 C117 121.9(4)
C113 C112 C117 119.5(4)
C114 C113 C112 120.4(4)
C114 C113 H113 119.8
C112 C113 H113 119.8
C113 C114 C115 120.8(4)
C113 C114 H114 119.6
C115 C114 H114 119.6
C114 C115 C116 120.6(4)
C114 C115 H115 119.7
C116 C115 H115 119.7
C111 C116 C115 118.6(4)
C111 C116 C118 121.4(4)
C115 C116 C118 120.0(4)
C112 C117 H11A 109.5
C112 C117 H11B 109.5
H11A C117 H11B 109.5
C112 C117 H11C 109.5
H11A C117 H11C 109.5
H11B C117 H11C 109.5
C116 C118 H11D 109.5
C116 C118 H11E 109.5
H11D C118 H11E 109.5
C116 C118 H11F 109.5
H11D C118 H11F 109.5
H11E C118 H11F 109.5
C124 C119 N14 121.7(3)
C124 C119 C120 119.9(4)
N14 C119 C120 118.5(4)
C121 C120 C119 118.6(4)
C121 C120 C125 120.6(4)
C119 C120 C125 120.8(4)
C122 C121 C120 121.6(4)
C122 C121 H121 119.2
C120 C121 H121 119.2
C121 C122 C123 119.5(4)
C121 C122 H122 120.2
C123 C122 H122 120.2
C122 C123 C124 121.2(4)
C122 C123 H123 119.4
C124 C123 H123 119.4
C123 C124 C119 119.1(4)
C123 C124 C128 119.2(4)
C119 C124 C128 121.6(4)
C120 C125 C126 109.8(4)
C120 C125 C127 112.7(4)
C126 C125 C127 111.1(4)
C120 C125 H125 107.7
C126 C125 H125 107.7
C127 C125 H125 107.7
C125 C126 H12D 109.5
C125 C126 H12E 109.5
H12D C126 H12E 109.5
C125 C126 H12F 109.5
H12D C126 H12F 109.5
H12E C126 H12F 109.5
C125 C127 H12G 109.5
C125 C127 H12H 109.5
H12G C127 H12H 109.5
C125 C127 H12I 109.5
H12G C127 H12I 109.5
H12H C127 H12I 109.5
C124 C128 C129 110.0(4)
C124 C128 C130 111.7(3)
C129 C128 C130 109.9(3)
C124 C128 H128 108.4
C129 C128 H128 108.4
C130 C128 H128 108.4
C128 C129 H12J 109.5
C128 C129 H12K 109.5
H12J C129 H12K 109.5
C128 C129 H12L 109.5
H12J C129 H12L 109.5
H12K C129 H12L 109.5
C128 C130 H13D 109.5
C128 C130 H13E 109.5
H13D C130 H13E 109.5
C128 C130 H13F 109.5
H13D C130 H13F 109.5
H13E C130 H13F 109.5
C132 C131 N15 124.7(4)
C132 C131 H131 117.7
N15 C131 H131 117.7
C131 C132 C133 121.7(4)
C131 C132 H132 119.2
C133 C132 H132 119.2
C136 C133 C134 123.9(3)
C136 C133 C132 123.2(3)
C134 C133 C132 112.9(3)
C135 C134 C133 121.4(4)
C135 C134 H134 119.3
C133 C134 H134 119.3
N15 C135 C134 124.2(4)
N15 C135 H135 117.9
C134 C135 H135 117.9
C133 C136 C140 124.2(4)
C133 C136 C137 122.7(3)
C140 C136 C137 113.0(4)
C138 C137 C136 121.7(4)
C138 C137 H137 119.1
C136 C137 H137 119.1
N16 C138 C137 123.8(4)
N16 C138 H138 118.1
C137 C138 H138 118.1
N16 C139 C140 124.1(4)
N16 C139 H139 117.9
C140 C139 H139 117.9
C139 C140 C136 121.5(4)
C139 C140 H140 119.2
C136 C140 H140 119.2
O1 C141 C142 106.8(4)
O1 C141 H14A 110.4
C142 C141 H14A 110.4
O1 C141 H14B 110.4
C142 C141 H14B 110.4
H14A C141 H14B 108.6
C141 C142 C143 103.8(4)
C141 C142 H14C 111.0
C143 C142 H14C 111.0
C141 C142 H14D 111.0
C143 C142 H14D 111.0
H14C C142 H14D 109.0
C144 C143 C142 100.9(4)
C144 C143 H14E 111.6
C142 C143 H14E 111.6
C144 C143 H14F 111.6
C142 C143 H14F 111.6
H14E C143 H14F 109.4
O1 C144 C143 104.5(4)
O1 C144 H14G 110.9
C143 C144 H14G 110.9
O1 C144 H14H 110.9
C143 C144 H14H 110.9
H14G C144 H14H 108.9
C146 C145 O2 110.3(7)
C146 C145 C14A 46.1(7)
O2 C145 C14A 106.4(5)
C146 C145 H14I 109.6
O2 C145 H14I 109.6
C14A C145 H14I 142.5
C146 C145 H14J 109.6
O2 C145 H14J 109.6
C14A C145 H14J 68.2
H14I C145 H14J 108.1
C145 C146 C147 102.9(11)
C145 C146 H14K 111.2
C147 C146 H14K 111.2
C145 C146 H14L 111.2
C147 C146 H14L 111.2
H14K C146 H14L 109.1
C146 C147 C148 108.8(12)
C146 C147 H14Q 109.9
C148 C147 H14Q 109.9
C146 C147 H14R 109.9
C148 C147 H14R 109.9
H14Q C147 H14R 108.3
C145 C14A C14B 104.4(6)
C145 C14A H14M 110.9
C14B C14A H14M 110.9
C145 C14A H14N 110.9
C14B C14A H14N 110.9
H14M C14A H14N 108.9
C14A C14B C148 104.7(7)
C14A C14B H14U 110.8
C148 C14B H14U 110.8
C14A C14B H14V 110.8
C148 C14B H14V 110.8
H14U C14B H14V 108.9
O2 C148 C147 104.7(8)
O2 C148 C14B 106.8(5)
O2 C148 H14O 110.8
C147 C148 H14O 110.8
C14B C148 H14O 127.7
O2 C148 H14P 110.8
C147 C148 H14P 110.8
C14B C148 H14P 89.6
H14O C148 H14P 108.9
O3 C149 C150 107.7(5)
O3 C149 H14S 110.2
C150 C149 H14S 110.2
O3 C149 H14T 110.2
C150 C149 H14T 110.2
H14S C149 H14T 108.5
C149 C150 C151 103.5(5)
C149 C150 H15A 111.1
C151 C150 H15A 111.1
C149 C150 H15B 111.1
C151 C150 H15B 111.1
H15A C150 H15B 109.0
C152 C151 C150 101.7(5)
C152 C151 H15C 111.4
C150 C151 H15C 111.4
C152 C151 H15D 111.4
C150 C151 H15D 111.4
H15C C151 H15D 109.3
O3 C152 C151 104.5(5)
O3 C152 H15E 110.8
C151 C152 H15E 110.8
O3 C152 H15F 110.8
C151 C152 H15F 110.8
H15E C152 H15F 108.9
C54A C153 O4 118.4(11)
O4 C153 C154 100.7(6)
C54A C153 H15G 77.5
O4 C153 H15G 111.6
C154 C153 H15G 111.6
C54A C153 H15H 122.2
O4 C153 H15H 111.6
C154 C153 H15H 111.6
H15G C153 H15H 109.4
C155 C154 C153 105.8(7)
C155 C154 H15I 110.6
C153 C154 H15I 110.6
C155 C154 H15J 110.6
C153 C154 H15J 110.6
H15I C154 H15J 108.7
C156 C155 C154 100.9(8)
C156 C155 H15K 111.6
C154 C155 H15K 111.6
C156 C155 H15L 111.6
C154 C155 H15L 111.6
H15K C155 H15L 109.4
C155 C156 O4 115.8(9)
C155 C156 H15M 108.3
O4 C156 H15M 108.3
C155 C156 H15N 108.3
O4 C156 H15N 108.3
H15M C156 H15N 107.4
C153 C54A C55A 96.9(14)
C153 C54A H54A 112.4
C55A C54A H54A 112.4
C153 C54A H54B 112.4
C55A C54A H54B 112.4
H54A C54A H54B 109.9
C56A C55A C54A 115.5(15)
C56A C55A H55A 108.4
C54A C55A H55A 108.4
C56A C55A H55B 108.4
C54A C55A H55B 108.4
H55A C55A H55B 107.5
C55A C56A O4 102.8(11)
C55A C56A H56D 111.2
O4 C56A H56D 111.2
C55A C56A H56E 111.2
O4 C56A H56E 111.2
H56D C56A H56E 109.1
C157 O5 C160 105.9(4)
O5 C157 C158 106.2(5)
O5 C157 H15O 110.5
C158 C157 H15O 110.5
O5 C157 H15P 110.5
C158 C157 H15P 110.5
H15O C157 H15P 108.7
C157 C158 C159 103.0(5)
C157 C158 H15Q 111.2
C159 C158 H15Q 111.2
C157 C158 H15R 111.2
C159 C158 H15R 111.2
H15Q C158 H15R 109.1
C160 C159 C158 103.8(5)
C160 C159 H15S 111.0
C158 C159 H15S 111.0
C160 C159 H15T 111.0
C158 C159 H15T 111.0
H15S C159 H15T 109.0
O5 C160 C159 106.6(4)
O5 C160 H16A 110.4
C159 C160 H16A 110.4
O5 C160 H16B 110.4
C159 C160 H16B 110.4
H16A C160 H16B 108.6
C161 O6 C164 104.6(11)
O6 C161 C162 111.2(14)
O6 C161 H16C 109.4
C162 C161 H16C 109.4
O6 C161 H16D 109.4
C162 C161 H16D 109.4
H16C C161 H16D 108.0
C161 C162 C163 102.4(13)
C161 C162 H16E 111.3
C163 C162 H16E 111.3
C161 C162 H16F 111.3
C163 C162 H16F 111.3
H16E C162 H16F 109.2
C164 C163 C162 100.8(12)
C164 C163 H16G 111.6
C162 C163 H16G 111.6
C164 C163 H16H 111.6
C162 C163 H16H 111.6
H16G C163 H16H 109.4
O6 C164 C163 112.0(11)
O6 C164 H16I 109.2
C163 C164 H16I 109.2
O6 C164 H16J 109.2
C163 C164 H16J 109.2
H16I C164 H16J 107.9
C64A O6A C61A 106.3(12)
O6A C61A C62A 105.0(13)
O6A C61A H61A 110.7
C62A C61A H61A 110.7
O6A C61A H61B 110.7
C62A C61A H61B 110.7
H61A C61A H61B 108.8
C63A C62A C61A 106.5(13)
C63A C62A H62A 110.4
C61A C62A H62A 110.4
C63A C62A H62B 110.4
C61A C62A H62B 110.4
H62A C62A H62B 108.6
C64A C63A C62A 102.8(14)
C64A C63A H63A 111.2
C62A C63A H63A 111.2
C64A C63A H63B 111.2
C62A C63A H63B 111.2
H63A C63A H63B 109.1
O6A C64A C63A 107.4(14)
O6A C64A H64A 110.2
C63A C64A H64A 110.2
O6A C64A H64B 110.2
C63A C64A H64B 110.2
H64A C64A H64B 108.5
C168 O7 C165 105.9(6)
C166 C165 O7 111.8(7)
C166 C165 H16K 109.3
O7 C165 H16K 109.3
C166 C165 H16L 109.3
O7 C165 H16L 109.3
H16K C165 H16L 107.9
C165 C166 C167 103.5(9)
C165 C166 H16M 111.1
C167 C166 H16M 111.1
C165 C166 H16N 111.1
C167 C166 H16N 111.1
H16M C166 H16N 109.0
C168 C167 C166 105.4(7)
C168 C167 H16O 110.7
C166 C167 H16O 110.7
C168 C167 H16P 110.7
C166 C167 H16P 110.7
H16O C167 H16P 108.8
O7 C168 C167 107.8(6)
O7 C168 H16Q 110.1
C167 C168 H16Q 110.1
O7 C168 H16R 110.1
C167 C168 H16R 110.1
H16Q C168 H16R 108.5
C169 O8 C172 108.2(5)
O8 C169 C170 105.5(5)
O8 C169 H16S 110.6
C170 C169 H16S 110.6
O8 C169 H16T 110.6
C170 C169 H16T 110.6
H16S C169 H16T 108.8
C171 C170 C169 103.7(5)
C171 C170 H17A 111.0
C169 C170 H17A 111.0
C171 C170 H17B 111.0
C169 C170 H17B 111.0
H17A C170 H17B 109.0
C170 C171 C172 105.6(5)
C170 C171 H17C 110.6
C172 C171 H17C 110.6
C170 C171 H17D 110.6
C172 C171 H17D 110.6
H17C C171 H17D 108.7
O8 C172 C171 105.8(5)
O8 C172 H17E 110.6
C171 C172 H17E 110.6
O8 C172 H17F 110.6
C171 C172 H17F 110.6
H17E C172 H17F 108.7
C173 O9 C176 107.6(5)
O9 C173 C174 109.0(5)
O9 C173 H17G 109.9
C174 C173 H17G 109.9
O9 C173 H17H 109.9
C174 C173 H17H 109.9
H17G C173 H17H 108.3
C175 C174 C173 101.8(6)
C175 C174 H17I 111.4
C173 C174 H17I 111.4
C175 C174 H17J 111.4
C173 C174 H17J 111.4
H17I C174 H17J 109.3
C176 C175 C174 106.1(6)
C176 C175 H17K 110.5
C174 C175 H17K 110.5
C176 C175 H17L 110.5
C174 C175 H17L 110.5
H17K C175 H17L 108.7
C175 C176 O9 110.5(6)
C175 C176 H17M 109.6
O9 C176 H17M 109.6
C175 C176 H17N 109.6
O9 C176 H17N 109.6
H17M C176 H17N 108.1
C180 O10 C177 102.0(7)
O10 C177 C178 104.4(7)
O10 C177 H17O 110.9
C178 C177 H17O 110.9
O10 C177 H17P 110.9
C178 C177 H17P 110.9
H17O C177 H17P 108.9
C179 C178 C77A 127.9(10)
C179 C178 C177 103.9(7)
C77A C178 C79A 105.8(14)
C177 C178 C79A 79.0(12)
C179 C178 H17Q 111.0
C77A C178 H17Q 110.8
C177 C178 H17Q 111.0
C79A C178 H17Q 116.7
C179 C178 H17R 111.0
C77A C178 H17R 82.8
C177 C178 H17R 111.0
C79A C178 H17R 125.6
H17Q C178 H17R 109.0
C178 C179 C180 105.7(8)
C178 C179 H17S 110.6
C180 C179 H17S 110.6
C178 C179 H17T 110.6
C180 C179 H17T 110.6
H17S C179 H17T 108.7
O10 C180 C179 106.3(9)
O10 C180 H18A 110.5
C179 C180 H18A 110.5
O10 C180 H18B 110.5
C179 C180 H18B 110.5
H18A C180 H18B 108.7
C80A O10A C77A 112(2)
O10A C77A C178 103.9(15)
O10A C77A H77A 111.0
C178 C77A H77A 111.0
O10A C77A H77B 111.0
C178 C77A H77B 111.0
H77A C77A H77B 109.0
C80A C79A C178 104.8(19)
C80A C79A H79A 110.8
C178 C79A H79A 110.8
C80A C79A H79B 110.8
C178 C79A H79B 110.8
H79A C79A H79B 108.9
O10A C80A C79A 101(2)
O10A C80A H80A 111.6
C79A C80A H80A 111.6
O10A C80A H80B 111.6
C79A C80A H80B 111.6
H80A C80A H80B 109.4
C181 O11 C184 104.2(5)
O11 C181 C182 105.4(6)
O11 C181 H18C 110.7
C182 C181 H18C 110.7
O11 C181 H18D 110.7
C182 C181 H18D 110.7
H18C C181 H18D 108.8
C181 C182 C183 103.1(5)
C181 C182 H18E 111.1
C183 C182 H18E 111.1
C181 C182 H18F 111.1
C183 C182 H18F 111.1
H18E C182 H18F 109.1
C182 C183 C184 103.2(5)
C182 C183 H18G 111.1
C184 C183 H18G 111.1
C182 C183 H18H 111.1
C184 C183 H18H 111.1
H18G C183 H18H 109.1
O11 C184 C183 104.7(5)
O11 C184 H18I 110.8
C183 C184 H18I 110.8
O11 C184 H18J 110.8
C183 C184 H18J 110.8
H18I C184 H18J 108.9
C185 O12 C188 108.9(8)
O12 C185 C186 104.5(7)
O12 C185 H18K 110.9
C186 C185 H18K 110.9
O12 C185 H18L 110.9
C186 C185 H18L 110.9
H18K C185 H18L 108.9
C187 C186 C185 106.2(7)
C187 C186 H18M 110.5
C185 C186 H18M 110.5
C187 C186 H18N 110.5
C185 C186 H18N 110.5
H18M C186 H18N 108.7
C186 C187 C188 102.8(8)
C186 C187 H18O 111.2
C188 C187 H18O 111.2
C186 C187 H18P 111.2
C188 C187 H18P 111.2
H18O C187 H18P 109.1
O12 C188 C187 106.2(8)
O12 C188 H18Q 110.5
C187 C188 H18Q 110.5
O12 C188 H18R 110.5
C187 C188 H18R 110.5
H18Q C188 H18R 108.7
C88A O12A C85A 107.2(9)
O12A C85A C86A 105.3(10)
O12A C85A H85A 110.7
C86A C85A H85A 110.7
O12A C85A H85B 110.7
C86A C85A H85B 110.7
H85A C85A H85B 108.8
C85A C86A C87A 103.2(8)
C85A C86A H86A 111.1
C87A C86A H86A 111.1
C85A C86A H86B 111.1
C87A C86A H86B 111.1
H86A C86A H86B 109.1
C88A C87A C86A 105.9(8)
C88A C87A H87A 110.6
C86A C87A H87A 110.5
C88A C87A H87B 110.5
C86A C87A H87B 110.5
H87A C87A H87B 108.7
O12A C88A C87A 106.2(9)
O12A C88A H88A 110.5
C87A C88A H88A 110.5
O12A C88A H88B 110.5
C87A C88A H88B 110.5
H88A C88A H88B 108.7
C189 O13 C192 105.0(3)
O13 C189 C190 106.7(4)
O13 C189 H18W 110.4
C190 C189 H18W 110.4
O13 C189 H18X 110.4
C190 C189 H18X 110.4
H18W C189 H18X 108.6
C191 C190 C189 103.8(4)
C191 C190 H19A 111.0
C189 C190 H19A 111.0
C191 C190 H19B 111.0
C189 C190 H19B 111.0
H19A C190 H19B 109.0
C192 C191 C190 102.9(4)
C192 C191 H19C 111.2
C190 C191 H19C 111.2
C192 C191 H19D 111.2
C190 C191 H19D 111.2
H19C C191 H19D 109.1
O13 C192 C191 104.2(3)
O13 C192 H19E 110.9
C191 C192 H19E 110.9
O13 C192 H19F 110.9
C191 C192 H19F 110.9
H19E C192 H19F 108.9
C193 O14 C196 107.5(5)
O14 C193 C194 106.5(6)
O14 C193 H19G 110.4
C194 C193 H19G 110.4
O14 C193 H19H 110.4
C194 C193 H19H 110.4
H19G C193 H19H 108.6
C193 C194 C195 102.3(5)
C193 C194 H19I 111.3
C195 C194 H19I 111.3
C193 C194 H19J 111.3
C195 C194 H19J 111.3
H19I C194 H19J 109.2
C194 C195 C196 104.7(6)
C194 C195 H19K 110.8
C196 C195 H19K 110.8
C194 C195 H19L 110.8
C196 C195 H19L 110.8
H19K C195 H19L 108.9
O14 C196 C195 106.9(5)
O14 C196 H19M 110.3
C195 C196 H19M 110.3
O14 C196 H19N 110.3
C195 C196 H19N 110.3
H19M C196 H19N 108.6
C197 O15 C200 104.6(3)
O15 C197 C198 107.1(4)
O15 C197 H19O 110.3
C198 C197 H19O 110.3
O15 C197 H19P 110.3
C198 C197 H19P 110.3
H19O C197 H19P 108.5
C197 C198 C199 103.6(4)
C197 C198 H19Q 111.0
C199 C198 H19Q 111.0
C197 C198 H19R 111.0
C199 C198 H19R 111.0
H19Q C198 H19R 109.0
C200 C199 C198 102.6(4)
C200 C199 H19S 111.2
C198 C199 H19S 111.2
C200 C199 H19T 111.2
C198 C199 H19T 111.2
H19S C199 H19T 109.2
O15 C200 C199 104.4(3)
O15 C200 H20A 110.9
C199 C200 H20A 110.9
O15 C200 H20B 110.9
C199 C200 H20B 110.9
H20A C200 H20B 108.9
C204 O16 C201 108.5(5)
O16 C201 C202 105.6(4)
O16 C201 H20C 110.6
C202 C201 H20C 110.6
O16 C201 H20D 110.6
C202 C201 H20D 110.6
H20C C201 H20D 108.7
C201 C202 C203 104.0(4)
C201 C202 H20E 110.9
C203 C202 H20E 110.9
C201 C202 H20F 110.9
C203 C202 H20F 110.9
H20E C202 H20F 109.0
C204 C203 C202 101.4(4)
C204 C203 H20G 111.5
C202 C203 H20G 111.5
C204 C203 H20H 111.5
C202 C203 H20H 111.5
H20G C203 H20H 109.3
O16 C204 C203 109.2(4)
O16 C204 H20I 109.8
C203 C204 H20I 109.8
O16 C204 H20J 109.8
C203 C204 H20J 109.8
H20I C204 H20J 108.3

loop_
_geom_bond_atom_site_label_1
_geom_bond_atom_site_label_2
_geom_bond_distance
Cr1 N3 2.073(4)
Cr1 N16 2.084(3)
Cr1 N2 2.104(3)
Cr1 N1 2.114(3)
Cr1 O1 2.379(3)
Cr2 N4 2.076(4)
Cr2 N7 2.077(3)
Cr2 N6 2.080(4)
Cr2 N5 2.136(3)
Cr2 O2 2.369(3)
Cr3 N8 2.068(4)
Cr3 N11 2.068(4)
Cr3 N10 2.098(4)
Cr3 N9 2.109(3)
Cr3 O3 2.418(3)
Cr4 N12 2.071(4)
Cr4 N15 2.076(4)
Cr4 N13 2.114(4)
Cr4 N14 2.121(3)
Cr4 O4 2.418(3)
N1 C1 1.361(5)
N1 C5 1.382(5)
N2 C5 1.349(5)
N2 C14 1.411(5)
N3 C30 1.370(6)
N3 C26 1.371(6)
N4 C33 1.373(6)
N4 C34 1.376(6)
N5 C36 1.356(5)
N5 C40 1.393(5)
N6 C40 1.345(5)
N6 C49 1.420(5)
N7 C61 1.346(5)
N7 C65 1.356(5)
N8 C68 1.357(5)
N8 C69 1.360(5)
N9 C71 1.353(5)
N9 C75 1.383(5)
N10 C75 1.346(5)
N10 C84 1.404(5)
N11 C100 1.363(6)
N11 C96 1.368(6)
N12 C104 1.365(6)
N12 C103 1.369(6)
N13 C106 1.358(5)
N13 C110 1.385(5)
N14 C110 1.350(5)
N14 C119 1.417(5)
N15 C131 1.359(5)
N15 C135 1.362(5)
N16 C139 1.348(5)
N16 C138 1.361(5)
O1 C144 1.435(5)
O1 C141 1.436(6)
O2 C148 1.417(6)
O2 C145 1.436(5)
O3 C149 1.432(6)
O3 C152 1.435(6)
O4 C153 1.427(6)
O4 C156 1.449(8)
O4 C56A 1.478(11)
C1 C2 1.381(6)
C1 C6 1.497(6)
C2 C3 1.398(6)
C2 H2 0.9500
C3 C4 1.370(6)
C3 H3 0.9500
C4 C5 1.408(6)
C4 H4 0.9500
C6 C7 1.402(6)
C6 C11 1.405(6)
C7 C8 1.405(6)
C7 C12 1.500(6)
C8 C9 1.375(6)
C8 H8 0.9500
C9 C10 1.379(6)
C9 H9 0.9500
C10 C11 1.401(6)
C10 H10 0.9500
C11 C13 1.507(6)
C12 H12A 0.9800
C12 H12B 0.9800
C12 H12C 0.9800
C13 H13A 0.9800
C13 H13B 0.9800
C13 H13C 0.9800
C14 C15 1.405(6)
C14 C19 1.419(6)
C15 C16 1.399(6)
C15 C20 1.516(6)
C16 C17 1.388(6)
C16 H16 0.9500
C17 C18 1.377(6)
C17 H17 0.9500
C18 C19 1.391(6)
C18 H18 0.9500
C19 C23 1.517(6)
C20 C22 1.529(6)
C20 C21 1.534(6)
C20 H20 1.0000
C21 H21A 0.9800
C21 H21B 0.9800
C21 H21C 0.9800
C22 H22A 0.9800
C22 H22B 0.9800
C22 H22C 0.9800
C23 C24 1.522(7)
C23 C25 1.533(6)
C23 H23 1.0000
C24 H24A 0.9800
C24 H24B 0.9800
C24 H24C 0.9800
C25 H25A 0.9800
C25 H25B 0.9800
C25 H25C 0.9800
C26 C27 1.364(7)
C26 H26 0.9500
C27 C28 1.444(7)
C27 H27 0.9500
C28 C31 1.426(6)
C28 C29 1.435(7)
C29 C30 1.371(7)
C29 H29 0.9500
C30 H30 0.9500
C31 C32 1.426(6)
C31 C35 1.437(6)
C32 C33 1.369(6)
C32 H32 0.9500
C33 H33 0.9500
C34 C35 1.372(6)
C34 H34 0.9500
C35 H35 0.9500
C36 C37 1.389(6)
C36 C41 1.483(6)
C37 C38 1.402(6)
C37 H37 0.9500
C38 C39 1.380(6)
C38 H38 0.9500
C39 C40 1.418(6)
C39 H39 0.9500
C41 C46 1.409(6)
C41 C42 1.417(6)
C42 C43 1.387(6)
C42 C47 1.504(6)
C43 C44 1.374(7)
C43 H43 0.9500
C44 C45 1.361(7)
C44 H44 0.9500
C45 C46 1.412(6)
C45 H45 0.9500
C46 C48 1.500(6)
C47 H47A 0.9800
C47 H47B 0.9800
C47 H47C 0.9800
C48 H48A 0.9800
C48 H48B 0.9800
C48 H48C 0.9800
C49 C50 1.395(6)
C49 C54 1.411(5)
C50 C51 1.405(6)
C50 C55 1.508(6)
C51 C52 1.377(6)
C51 H51 0.9500
C52 C53 1.375(6)
C52 H52 0.9500
C53 C54 1.397(6)
C53 H53 0.9500
C54 C58 1.512(6)
C55 C57 1.518(7)
C55 C56 1.543(7)
C55 H55 1.0000
C56 H56A 0.9800
C56 H56B 0.9800
C56 H56C 0.9800
C57 H57A 0.9800
C57 H57B 0.9800
C57 H57C 0.9800
C58 C59 1.524(6)
C58 C60 1.536(7)
C58 H58 1.0000
C59 H59A 0.9800
C59 H59B 0.9800
C59 H59C 0.9800
C60 H60A 0.9800
C60 H60B 0.9800
C60 H60C 0.9800
C61 C62 1.371(6)
C61 H61 0.9500
C62 C63 1.424(5)
C62 H62 0.9500
C63 C66 1.424(5)
C63 C64 1.428(5)
C64 C65 1.369(6)
C64 H64 0.9500
C65 H65 0.9500
C66 C67 1.424(6)
C66 C70 1.424(5)
C67 C68 1.366(6)
C67 H67 0.9500
C68 H68 0.9500
C69 C70 1.362(6)
C69 H69 0.9500
C70 H70 0.9500
C71 C72 1.388(6)
C71 C76 1.491(6)
C72 C73 1.406(6)
C72 H72 0.9500
C73 C74 1.365(6)
C73 H73 0.9500
C74 C75 1.413(6)
C74 H74 0.9500
C76 C81 1.397(6)
C76 C77 1.408(5)
C77 C78 1.388(6)
C77 C82 1.516(6)
C78 C79 1.379(6)
C78 H78 0.9500
C79 C80 1.375(6)
C79 H79 0.9500
C80 C81 1.407(6)
C80 H80 0.9500
C81 C83 1.502(6)
C82 H82A 0.9800
C82 H82B 0.9800
C82 H82C 0.9800
C83 H83A 0.9800
C83 H83B 0.9800
C83 H83C 0.9800
C84 C85 1.405(6)
C84 C89 1.422(6)
C85 C86 1.408(7)
C85 C90 1.515(6)
C86 C87 1.369(7)
C86 H86 0.9500
C87 C88 1.377(7)
C87 H87 0.9500
C88 C89 1.396(6)
C88 H88 0.9500
C89 C93 1.518(6)
C90 C92 1.529(7)
C90 C91 1.536(7)
C90 H90 1.0000
C91 H91A 0.9800
C91 H91B 0.9800
C91 H91C 0.9800
C92 H92A 0.9800
C92 H92B 0.9800
C92 H92C 0.9800
C93 C95 1.527(6)
C93 C94 1.531(7)
C93 H93 1.0000
C94 H94A 0.9800
C94 H94B 0.9800
C94 H94C 0.9800
C95 H95A 0.9800
C95 H95B 0.9800
C95 H95C 0.9800
C96 C97 1.369(6)
C96 H96 0.9500
C97 C98 1.424(6)
C97 H97 0.9500
C98 C99 1.422(6)
C98 C101 1.422(6)
C99 C100 1.371(6)
C99 H99 0.9500
C100 H100 0.9500
C101 C102 1.421(6)
C101 C105 1.434(6)
C102 C103 1.363(6)
C102 H102 0.9500
C103 H103 0.9500
C104 C105 1.368(6)
C104 H104 0.9500
C105 H105 0.9500
C106 C107 1.387(6)
C106 C111 1.494(6)
C107 C108 1.401(6)
C107 H107 0.9500
C108 C109 1.375(6)
C108 H108 0.9500
C109 C110 1.406(6)
C109 H109 0.9500
C111 C116 1.394(6)
C111 C112 1.399(6)
C112 C113 1.409(6)
C112 C117 1.495(6)
C113 C114 1.372(7)
C113 H113 0.9500
C114 C115 1.375(7)
C114 H114 0.9500
C115 C116 1.404(6)
C115 H115 0.9500
C116 C118 1.506(6)
C117 H11A 0.9800
C117 H11B 0.9800
C117 H11C 0.9800
C118 H11D 0.9800
C118 H11E 0.9800
C118 H11F 0.9800
C119 C124 1.413(6)
C119 C120 1.419(5)
C120 C121 1.400(6)
C120 C125 1.515(6)
C121 C122 1.384(6)
C121 H121 0.9500
C122 C123 1.385(6)
C122 H122 0.9500
C123 C124 1.401(6)
C123 H123 0.9500
C124 C128 1.514(5)
C125 C126 1.525(7)
C125 C127 1.525(6)
C125 H125 1.0000
C126 H12D 0.9800
C126 H12E 0.9800
C126 H12F 0.9800
C127 H12G 0.9800
C127 H12H 0.9800
C127 H12I 0.9800
C128 C129 1.526(6)
C128 C130 1.539(6)
C128 H128 1.0000
C129 H12J 0.9800
C129 H12K 0.9800
C129 H12L 0.9800
C130 H13D 0.9800
C130 H13E 0.9800
C130 H13F 0.9800
C131 C132 1.355(6)
C131 H131 0.9500
C132 C133 1.431(5)
C132 H132 0.9500
C133 C136 1.416(6)
C133 C134 1.429(5)
C134 C135 1.367(6)
C134 H134 0.9500
C135 H135 0.9500
C136 C140 1.423(5)
C136 C137 1.428(5)
C137 C138 1.364(6)
C137 H137 0.9500
C138 H138 0.9500
C139 C140 1.372(6)
C139 H139 0.9500
C140 H140 0.9500
C141 C142 1.506(8)
C141 H14A 0.9900
C141 H14B 0.9900
C142 C143 1.512(8)
C142 H14C 0.9900
C142 H14D 0.9900
C143 C144 1.510(7)
C143 H14E 0.9900
C143 H14F 0.9900
C144 H14G 0.9900
C144 H14H 0.9900
C145 C146 1.433(12)
C145 C14A 1.472(8)
C145 H14I 0.9900
C145 H14J 0.9900
C146 C147 1.487(17)
C146 H14K 0.9900
C146 H14L 0.9900
C147 C148 1.515(14)
C147 H14Q 0.9900
C147 H14R 0.9900
C14A C14B 1.481(11)
C14A H14M 0.9900
C14A H14N 0.9900
C14B C148 1.533(9)
C14B H14U 0.9900
C14B H14V 0.9900
C148 H14O 0.9900
C148 H14P 0.9900
C149 C150 1.504(8)
C149 H14S 0.9900
C149 H14T 0.9900
C150 C151 1.518(10)
C150 H15A 0.9900
C150 H15B 0.9900
C151 C152 1.507(8)
C151 H15C 0.9900
C151 H15D 0.9900
C152 H15E 0.9900
C152 H15F 0.9900
C153 C54A 1.361(15)
C153 C154 1.515(10)
C153 H15G 0.9900
C153 H15H 0.9900
C154 C155 1.511(11)
C154 H15I 0.9900
C154 H15J 0.9900
C155 C156 1.304(11)
C155 H15K 0.9900
C155 H15L 0.9900
C156 H15M 0.9900
C156 H15N 0.9900
C54A C55A 1.502(18)
C54A H54A 0.9900
C54A H54B 0.9900
C55A C56A 1.398(14)
C55A H55A 0.9900
C55A H55B 0.9900
C56A H56D 0.9900
C56A H56E 0.9900
O5 C157 1.411(7)
O5 C160 1.415(7)
C157 C158 1.531(9)
C157 H15O 0.9900
C157 H15P 0.9900
C158 C159 1.547(9)
C158 H15Q 0.9900
C158 H15R 0.9900
C159 C160 1.521(8)
C159 H15S 0.9900
C159 H15T 0.9900
C160 H16A 0.9900
C160 H16B 0.9900
O6 C161 1.368(15)
O6 C164 1.375(13)
C161 C162 1.448(17)
C161 H16C 0.9900
C161 H16D 0.9900
C162 C163 1.552(16)
C162 H16E 0.9900
C162 H16F 0.9900
C163 C164 1.501(15)
C163 H16G 0.9900
C163 H16H 0.9900
C164 H16I 0.9900
C164 H16J 0.9900
O6A C64A 1.398(15)
O6A C61A 1.465(14)
C61A C62A 1.508(15)
C61A H61A 0.9900
C61A H61B 0.9900
C62A C63A 1.477(16)
C62A H62A 0.9900
C62A H62B 0.9900
C63A C64A 1.464(16)
C63A H63A 0.9900
C63A H63B 0.9900
C64A H64A 0.9900
C64A H64B 0.9900
O7 C168 1.422(8)
O7 C165 1.434(12)
C165 C166 1.383(13)
C165 H16K 0.9900
C165 H16L 0.9900
C166 C167 1.503(12)
C166 H16M 0.9900
C166 H16N 0.9900
C167 C168 1.439(11)
C167 H16O 0.9900
C167 H16P 0.9900
C168 H16Q 0.9900
C168 H16R 0.9900
O8 C169 1.417(7)
O8 C172 1.422(7)
C169 C170 1.530(8)
C169 H16S 0.9900
C169 H16T 0.9900
C170 C171 1.514(9)
C170 H17A 0.9900
C170 H17B 0.9900
C171 C172 1.530(9)
C171 H17C 0.9900
C171 H17D 0.9900
C172 H17E 0.9900
C172 H17F 0.9900
O9 C173 1.359(7)
O9 C176 1.422(8)
C173 C174 1.522(9)
C173 H17G 0.9900
C173 H17H 0.9900
C174 C175 1.492(9)
C174 H17I 0.9900
C174 H17J 0.9900
C175 C176 1.367(10)
C175 H17K 0.9900
C175 H17L 0.9900
C176 H17M 0.9900
C176 H17N 0.9900
O10 C180 1.401(11)
O10 C177 1.457(12)
C177 C178 1.515(12)
C177 H17O 0.9900
C177 H17P 0.9900
C178 C179 1.448(12)
C178 C77A 1.482(16)
C178 C79A 1.519(18)
C178 H17Q 0.9900
C178 H17R 0.9900
C179 C180 1.501(11)
C179 H17S 0.9900
C179 H17T 0.9900
C180 H18A 0.9900
C180 H18B 0.9900
O10A C80A 1.403(19)
O10A C77A 1.443(17)
C77A H77A 0.9900
C77A H77B 0.9900
C79A C80A 1.504(19)
C79A H79A 0.9900
C79A H79B 0.9900
C80A H80A 0.9900
C80A H80B 0.9900
O11 C181 1.363(8)
O11 C184 1.440(8)
C181 C182 1.479(10)
C181 H18C 0.9900
C181 H18D 0.9900
C182 C183 1.487(9)
C182 H18E 0.9900
C182 H18F 0.9900
C183 C184 1.544(9)
C183 H18G 0.9900
C183 H18H 0.9900
C184 H18I 0.9900
C184 H18J 0.9900
O12 C185 1.445(9)
O12 C188 1.449(9)
C185 C186 1.475(8)
C185 H18K 0.9900
C185 H18L 0.9900
C186 C187 1.454(8)
C186 H18M 0.9900
C186 H18N 0.9900
C187 C188 1.514(9)
C187 H18O 0.9900
C187 H18P 0.9900
C188 H18Q 0.9900
C188 H18R 0.9900
O12A C88A 1.420(9)
O12A C85A 1.421(9)
C85A C86A 1.508(9)
C85A H85A 0.9900
C85A H85B 0.9900
C86A C87A 1.517(9)
C86A H86A 0.9900
C86A H86B 0.9900
C87A C88A 1.500(9)
C87A H87A 0.9900
C87A H87B 0.9900
C88A H88A 0.9900
C88A H88B 0.9900
O13 C189 1.430(5)
O13 C192 1.438(5)
C189 C190 1.537(6)
C189 H18W 0.9900
C189 H18X 0.9900
C190 C191 1.533(7)
C190 H19A 0.9900
C190 H19B 0.9900
C191 C192 1.509(7)
C191 H19C 0.9900
C191 H19D 0.9900
C192 H19E 0.9900
C192 H19F 0.9900
O14 C193 1.399(9)
O14 C196 1.449(10)
C193 C194 1.487(9)
C193 H19G 0.9900
C193 H19H 0.9900
C194 C195 1.490(8)
C194 H19I 0.9900
C194 H19J 0.9900
C195 C196 1.492(10)
C195 H19K 0.9900
C195 H19L 0.9900
C196 H19M 0.9900
C196 H19N 0.9900
O15 C197 1.428(5)
O15 C200 1.437(6)
C197 C198 1.534(6)
C197 H19O 0.9900
C197 H19P 0.9900
C198 C199 1.536(7)
C198 H19Q 0.9900
C198 H19R 0.9900
C199 C200 1.509(7)
C199 H19S 0.9900
C199 H19T 0.9900
C200 H20A 0.9900
C200 H20B 0.9900
O16 C204 1.404(7)
O16 C201 1.446(7)
C201 C202 1.488(8)
C201 H20C 0.9900
C201 H20D 0.9900
C202 C203 1.507(7)
C202 H20E 0.9900
C202 H20F 0.9900
C203 C204 1.494(9)
C203 H20G 0.9900
C203 H20H 0.9900
C204 H20I 0.9900
C204 H20J 0.9900

loop_
_geom_torsion_atom_site_label_1
_geom_torsion_atom_site_label_2
_geom_torsion_atom_site_label_3
_geom_torsion_atom_site_label_4
_geom_torsion
N3 Cr1 N1 C1 171.3(5)
N16 Cr1 N1 C1 -10.4(5)
N2 Cr1 N1 C1 177.9(5)
O1 Cr1 N1 C1 85.0(5)
N3 Cr1 N1 C5 -4.0(6)
N16 Cr1 N1 C5 174.4(2)
N2 Cr1 N1 C5 2.7(2)
O1 Cr1 N1 C5 -90.3(2)
N3 Cr1 N2 C5 175.5(2)
N16 Cr1 N2 C5 -31.0(5)
N1 Cr1 N2 C5 -2.7(2)
O1 Cr1 N2 C5 88.3(2)
N3 Cr1 N2 C14 -0.6(5)
N16 Cr1 N2 C14 153.0(4)
N1 Cr1 N2 C14 -178.8(5)
O1 Cr1 N2 C14 -87.7(5)
N16 Cr1 N3 C30 0.9(4)
N2 Cr1 N3 C30 173.2(4)
N1 Cr1 N3 C30 179.3(4)
O1 Cr1 N3 C30 -93.6(4)
N16 Cr1 N3 C26 167.2(3)
N2 Cr1 N3 C26 -20.6(4)
N1 Cr1 N3 C26 -14.5(7)
O1 Cr1 N3 C26 72.6(4)
N7 Cr2 N4 C33 -167.9(3)
N6 Cr2 N4 C33 -1.3(3)
N5 Cr2 N4 C33 8.9(7)
O2 Cr2 N4 C33 97.7(3)
N7 Cr2 N4 C34 25.6(3)
N6 Cr2 N4 C34 -167.9(3)
N5 Cr2 N4 C34 -157.6(4)
O2 Cr2 N4 C34 -68.9(3)
N4 Cr2 N5 C36 164.0(5)
N7 Cr2 N5 C36 -19.2(5)
N6 Cr2 N5 C36 175.2(5)
O2 Cr2 N5 C36 75.5(5)
N4 Cr2 N5 C40 -9.2(6)
N7 Cr2 N5 C40 167.5(2)
N6 Cr2 N5 C40 2.0(2)
O2 Cr2 N5 C40 -97.7(2)
N4 Cr2 N6 C40 175.0(2)
N7 Cr2 N6 C40 -50.1(5)
N5 Cr2 N6 C40 -2.1(2)
O2 Cr2 N6 C40 84.4(2)
N4 Cr2 N6 C49 -3.2(5)
N7 Cr2 N6 C49 131.8(5)
N5 Cr2 N6 C49 179.8(5)
O2 Cr2 N6 C49 -93.7(4)
N4 Cr2 N7 C61 -117.7(3)
N6 Cr2 N7 C61 106.4(4)
N5 Cr2 N7 C61 63.1(3)
O2 Cr2 N7 C61 -28.7(3)
N4 Cr2 N7 C65 59.4(3)
N6 Cr2 N7 C65 -76.5(5)
N5 Cr2 N7 C65 -119.8(3)
O2 Cr2 N7 C65 148.4(3)
N11 Cr3 N8 C68 115.7(3)
N10 Cr3 N8 C68 -91.2(5)
N9 Cr3 N8 C68 -65.3(3)
O3 Cr3 N8 C68 27.3(3)
N11 Cr3 N8 C69 -65.3(3)
N10 Cr3 N8 C69 87.9(5)
N9 Cr3 N8 C69 113.8(3)
O3 Cr3 N8 C69 -153.6(3)
N8 Cr3 N9 C71 11.9(5)
N11 Cr3 N9 C71 -172.1(5)
N10 Cr3 N9 C71 -176.8(5)
O3 Cr3 N9 C71 -83.6(5)
N8 Cr3 N9 C75 -174.1(2)
N11 Cr3 N9 C75 1.9(6)
N10 Cr3 N9 C75 -2.8(2)
O3 Cr3 N9 C75 90.4(2)
N8 Cr3 N10 C75 31.3(5)
N11 Cr3 N10 C75 -176.0(2)
N9 Cr3 N10 C75 2.9(2)
O3 Cr3 N10 C75 -87.3(2)
N8 Cr3 N10 C84 -157.3(4)
N11 Cr3 N10 C84 -4.6(5)
N9 Cr3 N10 C84 174.2(5)
O3 Cr3 N10 C84 84.0(5)
N8 Cr3 N11 C100 -0.7(4)
N10 Cr3 N11 C100 -172.4(3)
N9 Cr3 N11 C100 -176.7(4)
O3 Cr3 N11 C100 94.3(4)
N8 Cr3 N11 C96 -170.4(3)
N10 Cr3 N11 C96 17.9(3)
N9 Cr3 N11 C96 13.6(7)
O3 Cr3 N11 C96 -75.4(3)
N15 Cr4 N12 C104 -24.1(4)
N13 Cr4 N12 C104 167.2(4)
N14 Cr4 N12 C104 169.1(3)
O4 Cr4 N12 C104 64.8(4)
N15 Cr4 N12 C103 164.1(3)
N13 Cr4 N12 C103 -4.6(7)
N14 Cr4 N12 C103 -2.7(3)
O4 Cr4 N12 C103 -107.0(3)
N12 Cr4 N13 C106 -179.9(5)
N15 Cr4 N13 C106 11.6(5)
N14 Cr4 N13 C106 178.0(5)
O4 Cr4 N13 C106 -77.4(5)
N12 Cr4 N13 C110 4.3(6)
N15 Cr4 N13 C110 -164.2(2)
N14 Cr4 N13 C110 2.2(2)
O4 Cr4 N13 C110 106.8(2)
N12 Cr4 N14 C110 178.3(2)
N15 Cr4 N14 C110 42.8(5)
N13 Cr4 N14 C110 -2.2(2)
O4 Cr4 N14 C110 -86.6(2)
N12 Cr4 N14 C119 13.0(5)
N15 Cr4 N14 C119 -122.5(5)
N13 Cr4 N14 C119 -167.5(5)
O4 Cr4 N14 C119 108.1(5)
N12 Cr4 N15 C131 121.5(3)
N13 Cr4 N15 C131 -61.5(3)
N14 Cr4 N15 C131 -102.0(5)
O4 Cr4 N15 C131 29.2(3)
N12 Cr4 N15 C135 -53.3(3)
N13 Cr4 N15 C135 123.6(3)
N14 Cr4 N15 C135 83.1(5)
O4 Cr4 N15 C135 -145.7(3)
N3 Cr1 N16 C139 63.0(3)
N2 Cr1 N16 C139 -90.9(5)
N1 Cr1 N16 C139 -116.5(3)
O1 Cr1 N16 C139 150.0(3)
N3 Cr1 N16 C138 -119.0(3)
N2 Cr1 N16 C138 87.1(5)
N1 Cr1 N16 C138 61.4(3)
O1 Cr1 N16 C138 -32.1(3)
N3 Cr1 O1 C144 -166.6(4)
N16 Cr1 O1 C144 98.5(3)
N2 Cr1 O1 C144 -66.3(4)
N1 Cr1 O1 C144 -2.0(4)
N3 Cr1 O1 C141 34.1(4)
N16 Cr1 O1 C141 -60.8(4)
N2 Cr1 O1 C141 134.5(4)
N1 Cr1 O1 C141 -161.2(4)
N4 Cr2 O2 C148 16.2(4)
N7 Cr2 O2 C148 -76.4(4)
N6 Cr2 O2 C148 117.1(4)
N5 Cr2 O2 C148 -178.8(4)
N4 Cr2 O2 C145 -164.6(4)
N7 Cr2 O2 C145 102.8(4)
N6 Cr2 O2 C145 -63.6(4)
N5 Cr2 O2 C145 0.4(4)
N8 Cr3 O3 C149 65.3(4)
N11 Cr3 O3 C149 -29.4(4)
N10 Cr3 O3 C149 -130.7(4)
N9 Cr3 O3 C149 164.7(4)
N8 Cr3 O3 C152 -93.7(4)
N11 Cr3 O3 C152 171.5(4)
N10 Cr3 O3 C152 70.2(4)
N9 Cr3 O3 C152 5.7(4)
N12 Cr4 O4 C153 101.6(4)
N15 Cr4 O4 C153 -165.4(4)
N13 Cr4 O4 C153 -63.3(4)
N14 Cr4 O4 C153 0.1(4)
N12 Cr4 O4 C156 -33.8(8)
N15 Cr4 O4 C156 59.2(8)
N13 Cr4 O4 C156 161.2(8)
N14 Cr4 O4 C156 -135.4(8)
N12 Cr4 O4 C56A -64.2(9)
N15 Cr4 O4 C56A 28.8(9)
N13 Cr4 O4 C56A 130.9(9)
N14 Cr4 O4 C56A -165.8(9)
C5 N1 C1 C2 1.2(5)
Cr1 N1 C1 C2 -173.4(4)
C5 N1 C1 C6 -174.8(3)
Cr1 N1 C1 C6 10.6(7)
N1 C1 C2 C3 -1.1(6)
C6 C1 C2 C3 174.8(4)
C1 C2 C3 C4 -0.2(6)
C2 C3 C4 C5 1.4(6)
C14 N2 C5 N1 -178.7(3)
Cr1 N2 C5 N1 4.0(3)
C14 N2 C5 C4 0.0(6)
Cr1 N2 C5 C4 -177.3(4)
C1 N1 C5 N2 178.8(3)
Cr1 N1 C5 N2 -4.0(3)
C1 N1 C5 C4 0.0(5)
Cr1 N1 C5 C4 177.2(3)
C3 C4 C5 N2 -179.9(4)
C3 C4 C5 N1 -1.3(6)
N1 C1 C6 C7 69.9(5)
C2 C1 C6 C7 -106.1(5)
N1 C1 C6 C11 -113.5(4)
C2 C1 C6 C11 70.5(5)
C11 C6 C7 C8 1.3(6)
C1 C6 C7 C8 177.9(4)
C11 C6 C7 C12 -177.2(4)
C1 C6 C7 C12 -0.6(6)
C6 C7 C8 C9 0.0(7)
C12 C7 C8 C9 178.6(4)
C7 C8 C9 C10 -0.6(7)
C8 C9 C10 C11 0.0(7)
C9 C10 C11 C6 1.2(7)
C9 C10 C11 C13 -179.5(4)
C7 C6 C11 C10 -1.9(6)
C1 C6 C11 C10 -178.4(4)
C7 C6 C11 C13 178.9(4)
C1 C6 C11 C13 2.4(6)
C5 N2 C14 C15 -71.7(5)
Cr1 N2 C14 C15 103.6(5)
C5 N2 C14 C19 113.2(4)
Cr1 N2 C14 C19 -71.5(6)
N2 C14 C15 C16 -176.8(4)
C19 C14 C15 C16 -1.8(6)
N2 C14 C15 C20 1.3(6)
C19 C14 C15 C20 176.4(4)
C14 C15 C16 C17 1.2(6)
C20 C15 C16 C17 -177.1(4)
C15 C16 C17 C18 -0.3(7)
C16 C17 C18 C19 0.1(7)
C17 C18 C19 C14 -0.7(7)
C17 C18 C19 C23 -178.8(4)
C15 C14 C19 C18 1.6(6)
N2 C14 C19 C18 176.8(4)
C15 C14 C19 C23 179.6(4)
N2 C14 C19 C23 -5.1(6)
C16 C15 C20 C22 70.0(5)
C14 C15 C20 C22 -108.2(4)
C16 C15 C20 C21 -53.1(5)
C14 C15 C20 C21 128.7(4)
C18 C19 C23 C24 95.9(5)
C14 C19 C23 C24 -82.1(5)
C18 C19 C23 C25 -28.4(6)
C14 C19 C23 C25 153.6(4)
C30 N3 C26 C27 0.7(8)
Cr1 N3 C26 C27 -167.4(5)
N3 C26 C27 C28 -0.5(9)
C26 C27 C28 C31 -179.5(5)
C26 C27 C28 C29 0.3(8)
C31 C28 C29 C30 179.5(5)
C27 C28 C29 C30 -0.3(7)
C26 N3 C30 C29 -0.7(7)
Cr1 N3 C30 C29 165.8(4)
C28 C29 C30 N3 0.6(8)
C29 C28 C31 C32 -178.8(5)
C27 C28 C31 C32 0.9(8)
C29 C28 C31 C35 1.1(8)
C27 C28 C31 C35 -179.1(5)
C28 C31 C32 C33 178.2(5)
C35 C31 C32 C33 -1.7(7)
C31 C32 C33 N4 0.2(7)
C34 N4 C33 C32 1.6(6)
Cr2 N4 C33 C32 -166.1(4)
C33 N4 C34 C35 -1.9(6)
Cr2 N4 C34 C35 165.4(3)
N4 C34 C35 C31 0.4(6)
C28 C31 C35 C34 -178.5(4)
C32 C31 C35 C34 1.4(6)
C40 N5 C36 C37 -1.0(5)
Cr2 N5 C36 C37 -173.2(4)
C40 N5 C36 C41 -178.6(3)
Cr2 N5 C36 C41 9.2(7)
N5 C36 C37 C38 0.8(6)
C41 C36 C37 C38 178.3(4)
C36 C37 C38 C39 -0.2(6)
C37 C38 C39 C40 -0.1(6)
C49 N6 C40 N5 -178.2(3)
Cr2 N6 C40 N5 3.1(3)
C49 N6 C40 C39 2.1(6)
Cr2 N6 C40 C39 -176.6(4)
C36 N5 C40 N6 -179.0(3)
Cr2 N5 C40 N6 -3.0(3)
C36 N5 C40 C39 0.7(5)
Cr2 N5 C40 C39 176.7(3)
C38 C39 C40 N6 179.5(4)
C38 C39 C40 N5 -0.2(5)
N5 C36 C41 C46 -112.4(4)
C37 C36 C41 C46 70.0(5)
N5 C36 C41 C42 70.2(5)
C37 C36 C41 C42 -107.4(5)
C46 C41 C42 C43 1.2(6)
C36 C41 C42 C43 178.6(4)
C46 C41 C42 C47 -177.2(4)
C36 C41 C42 C47 0.2(6)
C41 C42 C43 C44 0.7(7)
C47 C42 C43 C44 179.2(5)
C42 C43 C44 C45 -0.8(8)
C43 C44 C45 C46 -1.0(8)
C42 C41 C46 C45 -2.9(6)
C36 C41 C46 C45 179.7(4)
C42 C41 C46 C48 177.7(4)
C36 C41 C46 C48 0.4(6)
C44 C45 C46 C41 2.9(7)
C44 C45 C46 C48 -177.7(4)
C40 N6 C49 C50 -89.4(5)
Cr2 N6 C49 C50 88.4(5)
C40 N6 C49 C54 96.2(4)
Cr2 N6 C49 C54 -86.0(5)
C54 C49 C50 C51 3.0(6)
N6 C49 C50 C51 -171.2(4)
C54 C49 C50 C55 -177.7(4)
N6 C49 C50 C55 8.1(6)
C49 C50 C51 C52 -0.4(6)
C55 C50 C51 C52 -179.7(4)
C50 C51 C52 C53 -2.2(7)
C51 C52 C53 C54 2.1(7)
C52 C53 C54 C49 0.5(6)
C52 C53 C54 C58 178.8(4)
C50 C49 C54 C53 -3.1(6)
N6 C49 C54 C53 171.2(4)
C50 C49 C54 C58 178.6(4)
N6 C49 C54 C58 -7.1(6)
C49 C50 C55 C57 -122.8(5)
C51 C50 C55 C57 56.5(6)
C49 C50 C55 C56 114.0(5)
C51 C50 C55 C56 -66.7(6)
C53 C54 C58 C59 33.6(6)
C49 C54 C58 C59 -148.2(4)
C53 C54 C58 C60 -89.9(5)
C49 C54 C58 C60 88.3(5)
C65 N7 C61 C62 -2.9(6)
Cr2 N7 C61 C62 174.4(3)
N7 C61 C62 C63 -1.4(7)
C61 C62 C63 C66 -172.2(4)
C61 C62 C63 C64 4.9(6)
C62 C63 C64 C65 -4.3(6)
C66 C63 C64 C65 172.7(4)
C61 N7 C65 C64 3.4(6)
Cr2 N7 C65 C64 -173.8(3)
C63 C64 C65 N7 0.3(7)
C62 C63 C66 C67 1.7(6)
C64 C63 C66 C67 -175.1(4)
C62 C63 C66 C70 177.4(4)
C64 C63 C66 C70 0.7(6)
C70 C66 C67 C68 -4.5(6)
C63 C66 C67 C68 171.7(4)
C69 N8 C68 C67 4.3(6)
Cr3 N8 C68 C67 -176.5(3)
C66 C67 C68 N8 0.5(7)
C68 N8 C69 C70 -5.2(6)
Cr3 N8 C69 C70 175.6(3)
N8 C69 C70 C66 1.3(7)
C67 C66 C70 C69 3.6(6)
C63 C66 C70 C69 -172.5(4)
C75 N9 C71 C72 -1.3(5)
Cr3 N9 C71 C72 171.8(4)
C75 N9 C71 C76 175.0(3)
Cr3 N9 C71 C76 -11.9(7)
N9 C71 C72 C73 1.5(6)
C76 C71 C72 C73 -174.7(4)
C71 C72 C73 C74 -0.4(6)
C72 C73 C74 C75 -0.8(6)
C84 N10 C75 N9 -178.4(3)
Cr3 N10 C75 N9 -4.2(3)
C84 N10 C75 C74 2.1(6)
Cr3 N10 C75 C74 176.4(4)
C71 N9 C75 N10 -179.5(3)
Cr3 N9 C75 N10 4.2(3)
C71 N9 C75 C74 0.0(5)
Cr3 N9 C75 C74 -176.3(3)
C73 C74 C75 N10 -179.6(4)
C73 C74 C75 N9 1.0(6)
N9 C71 C76 C81 111.4(4)
C72 C71 C76 C81 -72.2(5)
N9 C71 C76 C77 -70.3(5)
C72 C71 C76 C77 106.0(5)
C81 C76 C77 C78 -0.1(6)
C71 C76 C77 C78 -178.4(4)
C81 C76 C77 C82 178.0(4)
C71 C76 C77 C82 -0.3(6)
C76 C77 C78 C79 -0.8(7)
C82 C77 C78 C79 -178.9(4)
C77 C78 C79 C80 0.2(7)
C78 C79 C80 C81 1.4(7)
C77 C76 C81 C80 1.6(6)
C71 C76 C81 C80 179.8(4)
C77 C76 C81 C83 -178.5(4)
C71 C76 C81 C83 -0.3(6)
C79 C80 C81 C76 -2.3(7)
C79 C80 C81 C83 177.9(4)
C75 N10 C84 C85 72.1(5)
Cr3 N10 C84 C85 -97.8(6)
C75 N10 C84 C89 -111.8(4)
Cr3 N10 C84 C89 78.3(6)
N10 C84 C85 C86 177.6(4)
C89 C84 C85 C86 1.5(7)
N10 C84 C85 C90 0.7(7)
C89 C84 C85 C90 -175.4(4)
C84 C85 C86 C87 -0.9(8)
C90 C85 C86 C87 176.2(5)
C85 C86 C87 C88 -0.1(8)
C86 C87 C88 C89 0.5(8)
C87 C88 C89 C84 0.1(7)
C87 C88 C89 C93 178.2(5)
N10 C84 C89 C88 -177.4(4)
C85 C84 C89 C88 -1.2(6)
N10 C84 C89 C93 4.5(6)
C85 C84 C89 C93 -179.3(4)
C84 C85 C90 C92 110.9(5)
C86 C85 C90 C92 -66.1(6)
C84 C85 C90 C91 -126.2(5)
C86 C85 C90 C91 56.8(6)
C88 C89 C93 C95 28.1(6)
C84 C89 C93 C95 -153.8(4)
C88 C89 C93 C94 -96.0(5)
C84 C89 C93 C94 82.1(5)
C100 N11 C96 C97 0.9(6)
Cr3 N11 C96 C97 171.9(3)
N11 C96 C97 C98 0.6(7)
C96 C97 C98 C99 -1.7(6)
C96 C97 C98 C101 176.8(4)
C101 C98 C99 C100 -177.1(4)
C97 C98 C99 C100 1.3(6)
C96 N11 C100 C99 -1.3(6)
Cr3 N11 C100 C99 -171.3(4)
C98 C99 C100 N11 0.2(7)
C99 C98 C101 C102 176.0(4)
C97 C98 C101 C102 -2.3(6)
C99 C98 C101 C105 -3.7(6)
C97 C98 C101 C105 178.0(4)
C98 C101 C102 C103 -176.7(4)
C105 C101 C102 C103 3.0(6)
C101 C102 C103 N12 -1.8(7)
C104 N12 C103 C102 -0.7(7)
Cr4 N12 C103 C102 172.0(4)
C103 N12 C104 C105 1.8(6)
Cr4 N12 C104 C105 -170.3(3)
N12 C104 C105 C101 -0.5(7)
C102 C101 C105 C104 -1.9(6)
C98 C101 C105 C104 177.8(4)
C110 N13 C106 C107 0.0(5)
Cr4 N13 C106 C107 -175.2(3)
C110 N13 C106 C111 179.0(3)
Cr4 N13 C106 C111 3.8(7)
N13 C106 C107 C108 1.2(6)
C111 C106 C107 C108 -177.8(4)
C106 C107 C108 C109 -1.1(6)
C107 C108 C109 C110 -0.2(6)
C119 N14 C110 N13 174.0(3)
Cr4 N14 C110 N13 3.3(3)
C119 N14 C110 C109 -5.3(6)
Cr4 N14 C110 C109 -176.0(4)
C106 N13 C110 N14 179.3(3)
Cr4 N13 C110 N14 -3.3(3)
C106 N13 C110 C109 -1.4(5)
Cr4 N13 C110 C109 176.1(3)
C108 C109 C110 N14 -179.3(4)
C108 C109 C110 N13 1.5(5)
N13 C106 C111 C116 -85.1(5)
C107 C106 C111 C116 94.0(5)
N13 C106 C111 C112 97.5(5)
C107 C106 C111 C112 -83.5(5)
C116 C111 C112 C113 -0.1(6)
C106 C111 C112 C113 177.4(4)
C116 C111 C112 C117 177.7(4)
C106 C111 C112 C117 -4.8(7)
C111 C112 C113 C114 -0.7(7)
C117 C112 C113 C114 -178.6(5)
C112 C113 C114 C115 0.8(7)
C113 C114 C115 C116 -0.2(8)
C112 C111 C116 C115 0.7(7)
C106 C111 C116 C115 -176.7(4)
C112 C111 C116 C118 -179.4(4)
C106 C111 C116 C118 3.1(6)
C114 C115 C116 C111 -0.6(7)
C114 C115 C116 C118 179.5(5)
C110 N14 C119 C124 77.3(5)
Cr4 N14 C119 C124 -119.5(5)
C110 N14 C119 C120 -103.7(4)
Cr4 N14 C119 C120 59.5(6)
C124 C119 C120 C121 1.1(6)
N14 C119 C120 C121 -178.0(4)
C124 C119 C120 C125 -178.8(4)
N14 C119 C120 C125 2.2(6)
C119 C120 C121 C122 -0.2(7)
C125 C120 C121 C122 179.7(4)
C120 C121 C122 C123 -0.2(7)
C121 C122 C123 C124 -0.3(7)
C122 C123 C124 C119 1.1(6)
C122 C123 C124 C128 177.5(4)
N14 C119 C124 C123 177.5(4)
C120 C119 C124 C123 -1.5(6)
N14 C119 C124 C128 1.1(6)
C120 C119 C124 C128 -177.8(4)
C121 C120 C125 C126 -90.3(5)
C119 C120 C125 C126 89.6(5)
C121 C120 C125 C127 34.2(6)
C119 C120 C125 C127 -145.9(4)
C123 C124 C128 C129 -71.9(5)
C119 C124 C128 C129 104.5(4)
C123 C124 C128 C130 50.5(5)
C119 C124 C128 C130 -133.1(4)
C135 N15 C131 C132 4.8(6)
Cr4 N15 C131 C132 -170.5(4)
N15 C131 C132 C133 0.0(7)
C131 C132 C133 C136 171.1(4)
C131 C132 C133 C134 -5.1(6)
C136 C133 C134 C135 -170.7(4)
C132 C133 C134 C135 5.4(6)
C131 N15 C135 C134 -4.4(6)
Cr4 N15 C135 C134 170.8(3)
C133 C134 C135 N15 -0.8(7)
C134 C133 C136 C140 -5.8(6)
C132 C133 C136 C140 178.5(4)
C134 C133 C136 C137 170.1(4)
C132 C133 C136 C137 -5.6(6)
C133 C136 C137 C138 -172.2(4)
C140 C136 C137 C138 4.1(6)
C139 N16 C138 C137 -4.3(6)
Cr1 N16 C138 C137 177.5(3)
C136 C137 C138 N16 -0.3(7)
C138 N16 C139 C140 5.1(6)
Cr1 N16 C139 C140 -176.9(3)
N16 C139 C140 C136 -1.3(7)
C133 C136 C140 C139 172.9(4)
C137 C136 C140 C139 -3.4(6)
C144 O1 C141 C142 -6.3(6)
Cr1 O1 C141 C142 156.1(4)
O1 C141 C142 C143 -18.6(6)
C141 C142 C143 C144 34.6(6)
C141 O1 C144 C143 28.9(5)
Cr1 O1 C144 C143 -132.9(3)
C142 C143 C144 O1 -39.1(5)
C148 O2 C145 C146 22.4(9)
Cr2 O2 C145 C146 -156.9(8)
C148 O2 C145 C14A -26.1(6)
Cr2 O2 C145 C14A 154.5(4)
O2 C145 C146 C147 -21.3(14)
C14A C145 C146 C147 72.3(13)
C145 C146 C147 C148 12.9(18)
C146 C145 C14A C14B -71.7(11)
O2 C145 C14A C14B 30.9(9)
C145 C14A C14B C148 -23.8(11)
C145 O2 C148 C147 -12.8(11)
Cr2 O2 C148 C147 166.5(9)
C145 O2 C148 C14B 10.6(8)
Cr2 O2 C148 C14B -170.1(7)
C146 C147 C148 O2 -0.3(16)
C146 C147 C148 C14B -99(3)
C14A C14B C148 O2 8.7(11)
C14A C14B C148 C147 97(3)
C152 O3 C149 C150 9.5(7)
Cr3 O3 C149 C150 -153.2(4)
O3 C149 C150 C151 14.7(8)
C149 C150 C151 C152 -31.7(7)
C149 O3 C152 C151 -30.2(5)
Cr3 O3 C152 C151 131.1(4)
C150 C151 C152 O3 38.2(6)
C156 O4 C153 C54A -9.2(16)
C56A O4 C153 C54A 19.9(17)
Cr4 O4 C153 C54A -149.8(16)
C156 O4 C153 C154 22.3(9)
C56A O4 C153 C154 51.4(8)
Cr4 O4 C153 C154 -118.3(6)
C54A C153 C154 C155 93(2)
O4 C153 C154 C155 -32.6(10)
C153 C154 C155 C156 30.4(14)
C154 C155 C156 O4 -16.8(17)
C153 O4 C156 C155 -3.8(15)
C56A O4 C156 C155 -91.4(17)
Cr4 O4 C156 C155 137.9(10)
O4 C153 C54A C55A -12(2)
C154 C153 C54A C55A -76.9(19)
C153 C54A C55A C56A -2(3)
C54A C55A C56A O4 13(2)
C153 O4 C56A C55A -17.8(13)
C156 O4 C56A C55A 81.8(17)
Cr4 O4 C56A C55A 149.8(11)
C160 O5 C157 C158 -38.5(6)
O5 C157 C158 C159 24.5(6)
C157 C158 C159 C160 -2.6(6)
C157 O5 C160 C159 36.8(5)
C158 C159 C160 O5 -19.9(6)
C164 O6 C161 C162 31(2)
O6 C161 C162 C163 -28(2)
C161 C162 C163 C164 12.7(19)
C161 O6 C164 C163 -21.8(18)
C162 C163 C164 O6 5.0(18)
C64A O6A C61A C62A 19(2)
O6A C61A C62A C63A 2(3)
C61A C62A C63A C64A -22(3)
C61A O6A C64A C63A -34(2)
C62A C63A C64A O6A 34(3)
C168 O7 C165 C166 -5.9(15)
O7 C165 C166 C167 18.4(15)
C165 C166 C167 C168 -23.8(12)
C165 O7 C168 C167 -10.1(11)
C166 C167 C168 O7 21.0(11)
C172 O8 C169 C170 35.1(6)
O8 C169 C170 C171 -25.8(6)
C169 C170 C171 C172 8.2(7)
C169 O8 C172 C171 -29.5(6)
C170 C171 C172 O8 11.9(7)
C176 O9 C173 C174 1.1(10)
O9 C173 C174 C175 11.7(8)
C173 C174 C175 C176 -20.5(10)
C174 C175 C176 O9 22.9(13)
C173 O9 C176 C175 -15.4(13)
C180 O10 C177 C178 41.4(10)
O10 C177 C178 C179 -27.3(11)
O10 C177 C178 C77A -172(2)
O10 C177 C178 C79A -22.5(16)
C77A C178 C179 C180 25.5(18)
C177 C178 C179 C180 3.5(12)
C79A C178 C179 C180 -8(4)
C177 O10 C180 C179 -39.5(11)
C178 C179 C180 O10 22.6(12)
C80A O10A C77A C178 -22(3)
C179 C178 C77A O10A -15(2)
C177 C178 C77A O10A 30.2(17)
C79A C178 C77A O10A -1(2)
C179 C178 C79A C80A 174(6)
C77A C178 C79A C80A 21(3)
C177 C178 C79A C80A 5(2)
C77A O10A C80A C79A 35(4)
C178 C79A C80A O10A -33(3)
C184 O11 C181 C182 -45.4(8)
O11 C181 C182 C183 38.3(7)
C181 C182 C183 C184 -15.7(7)
C181 O11 C184 C183 33.9(7)
C182 C183 C184 O11 -9.8(7)
C188 O12 C185 C186 16.8(18)
O12 C185 C186 C187 -31.9(15)
C185 C186 C187 C188 33.6(15)
C185 O12 C188 C187 4(2)
C186 C187 C188 O12 -22.9(18)
C88A O12A C85A C86A -37(2)
O12A C85A C86A C87A 28(3)
C85A C86A C87A C88A -10(3)
C85A O12A C88A C87A 30(2)
C86A C87A C88A O12A -11(3)
C192 O13 C189 C190 31.9(4)
O13 C189 C190 C191 -8.7(5)
C189 C190 C191 C192 -16.4(5)
C189 O13 C192 C191 -42.9(4)
C190 C191 C192 O13 36.1(5)
C196 O14 C193 C194 -28.6(7)
O14 C193 C194 C195 35.5(6)
C193 C194 C195 C196 -28.3(6)
C193 O14 C196 C195 9.9(8)
C194 C195 C196 O14 12.3(7)
C200 O15 C197 C198 -32.0(4)
O15 C197 C198 C199 8.7(5)
C197 C198 C199 C200 16.5(5)
C197 O15 C200 C199 43.1(4)
C198 C199 C200 O15 -36.5(5)
C204 O16 C201 C202 15.0(6)
O16 C201 C202 C203 -30.1(6)
C201 C202 C203 C204 32.6(5)
C201 O16 C204 C203 6.4(6)
C202 C203 C204 O16 -24.5(6)
